data_7105783
loop_
_publ_author_name
'Philip Young'
'Jack Clegg'
'Mohan Bhadbhade'
'Katrina Jolliffe'

_publ_section_title
;
 Hybrid Cyclic Peptide-Thiourea Cages for Anion Recognition
;
_journal_name_full Chem.Commun.
_journal_page_first 463
_journal_paper_doi 10.1039/c0cc02223c
_journal_volume 47
_journal_year 2011
_chemical_absolute_configuration syn
_chemical_formula_moiety 'C92 H162 N25 O31.50 S6'
_chemical_formula_sum 'C92 H162 N25 O31.5 S6'
_chemical_formula_weight 2314.83
_chemical_name_systematic
;
?
;
_space_group_IT_number 1
_symmetry_cell_setting triclinic
_symmetry_Int_Tables_number 1
_symmetry_space_group_name_Hall 'P 1'
_symmetry_space_group_name_H-M 'P 1'
_atom_sites_solution_hydrogens geom
_atom_sites_solution_primary direct
_atom_sites_solution_secondary difmap
_audit_creation_method SHELXL-97
_cell_angle_alpha 69.705(5)
_cell_angle_beta 77.952(3)
_cell_angle_gamma 75.179(3)
_cell_formula_units_Z 1
_cell_length_a 13.8640(12)
_cell_length_b 14.5750(10)
_cell_length_c 16.8430(12)
_cell_measurement_reflns_used 2348
_cell_measurement_temperature 150(2)
_cell_measurement_theta_max 19.323
_cell_measurement_theta_min 2.60
_cell_volume 3058.8(4)
_computing_cell_refinement 'SAINT (Bruker-Nonius, 2003)'
_computing_data_collection 'APEX (Bruker-Nonius, 2003)'
_computing_data_reduction 'SAINT (Bruker-Nonius, 2003), XPREP (Bruker-Nonius, 2003)'
_computing_molecular_graphics
;ORTEP-3 (Farrugia, 1997)
WINGX-32 (Farrugia, 1999)
;
_computing_publication_material 'enCIFer 1.1 (CCDC, 2005)'
_computing_structure_refinement 'SHELXL-97 (Sheldrick, 1997)'
_computing_structure_solution 'SIR97 (Altomare, et. al. 1997)'
_diffrn_ambient_temperature 150(2)
_diffrn_measured_fraction_theta_full 0.993
_diffrn_measured_fraction_theta_max 0.993
_diffrn_measurement_device_type APEXII-FR591
_diffrn_measurement_method \w+\f
_diffrn_radiation_monochromator graphite
_diffrn_radiation_source 'rotating anode'
_diffrn_radiation_type MoK\a
_diffrn_radiation_wavelength 0.71073
_diffrn_reflns_av_R_equivalents 0.0640
_diffrn_reflns_av_sigmaI/netI 0.0611
_diffrn_reflns_limit_h_max 13
_diffrn_reflns_limit_h_min -13
_diffrn_reflns_limit_k_max 14
_diffrn_reflns_limit_k_min -14
_diffrn_reflns_limit_l_max 16
_diffrn_reflns_limit_l_min -16
_diffrn_reflns_number 62257
_diffrn_reflns_theta_full 20.91
_diffrn_reflns_theta_max 20.91
_diffrn_reflns_theta_min 2.64
_diffrn_standards_decay_% 0
_diffrn_standards_interval_count 0
_diffrn_standards_interval_time 0
_diffrn_standards_number 0
_exptl_absorpt_coefficient_mu 0.192
_exptl_absorpt_correction_T_max 0.7445
_exptl_absorpt_correction_T_min 0.5797
_exptl_absorpt_correction_type multi-scan
_exptl_absorpt_process_details 'SADABS (Sheldrick, 2007)'
_exptl_crystal_colour colourless
_exptl_crystal_density_diffrn 1.261
_exptl_crystal_density_method 'not measured'
_exptl_crystal_description needle
_exptl_crystal_F_000 1241
_exptl_crystal_size_max 0.200
_exptl_crystal_size_mid 0.0500
_exptl_crystal_size_min 0.010
_refine_diff_density_max 0.628
_refine_diff_density_min -0.308
_refine_diff_density_rms 0.052
_refine_ls_abs_structure_details 'Flack H D (1983), Acta Cryst. A39, 876-881'
_refine_ls_abs_structure_Flack 0.01(7)
_refine_ls_extinction_method none
_refine_ls_goodness_of_fit_ref 1.049
_refine_ls_hydrogen_treatment mixed
_refine_ls_matrix_type full
_refine_ls_number_parameters 1531
_refine_ls_number_reflns 12759
_refine_ls_number_restraints 83
_refine_ls_restrained_S_all 1.056
_refine_ls_R_factor_all 0.0738
_refine_ls_R_factor_gt 0.0492
_refine_ls_shift/su_max 0.001
_refine_ls_shift/su_mean 0.000
_refine_ls_structure_factor_coef Fsqd
_refine_ls_weighting_details 'calc w=1/[\s^2^(Fo^2^)+(0.0747P)^2^+0.9979P] where P=(Fo^2^+2Fc^2^)/3'
_refine_ls_weighting_scheme calc
_refine_ls_wR_factor_gt 0.1147
_refine_ls_wR_factor_ref 0.1272
_reflns_number_gt 10214
_reflns_number_total 12759
_reflns_threshold_expression >2sigma(I)
_cod_data_source_file C0CC02223C.TXT
_cod_data_source_block lj297sad
_cod_depositor_comments
;
The following automatic conversions were performed:
'_symmetry_cell_setting' value 'Triclinic' changed to 'triclinic'
according to '/home/saulius/struct/CIF-dictionaries/cif_core.dic'
dictionary named 'cif_core.dic' version 2.4.1 from 2010-06-29.

Automatic conversion script
Id: cif_fix_enum 1527 2010-12-29 10:47:43Z saulius 

The following automatic conversions were performed:
data name '_symmetry_intl_tables_number' replaced with
'_symmetry_Int_Tables_number' as specified in the replacement file
'/home/antanas/src/cod-tools/trunk/data/replacement-values/replacement_tags.lst'.

Automatic conversion script
Id: cif_correct_tags 4998 2017-03-02 13:24:31Z antanas 
;
_cod_original_sg_symbol_H-M P1
_cod_original_formula_sum 'C92 H162 N25 O31.50 S6'
_cod_database_code 7105783

loop_
_symmetry_equiv_pos_as_xyz
'x, y, z'

loop_
_atom_site_label
_atom_site_type_symbol
_atom_site_fract_x
_atom_site_fract_y
_atom_site_fract_z
_atom_site_U_iso_or_equiv
_atom_site_adp_type
_atom_site_occupancy
_atom_site_symmetry_multiplicity
_atom_site_calc_flag
_atom_site_refinement_flags
_atom_site_disorder_assembly
_atom_site_disorder_group
C1 C 0.2586(5) 1.0038(4) 0.8592(4) 0.0222(14) Uani 1 1 d . . .
C2 C 0.1993(5) 0.9277(4) 0.9911(4) 0.0249(16) Uani 1 1 d . . .
C3 C 0.3005(5) 0.8955(4) 0.9782(3) 0.0201(14) Uani 1 1 d . . .
C4 C 0.1188(5) 0.9060(5) 1.0644(4) 0.0303(16) Uani 1 1 d . . .
H4A H 0.0829 0.9682 1.0760 0.046 Uiso 1 1 calc R . .
H4B H 0.1489 0.8596 1.1149 0.046 Uiso 1 1 calc R . .
H4C H 0.0716 0.8758 1.0505 0.046 Uiso 1 1 calc R . .
C5 C 0.3698(5) 0.8242(4) 1.0370(4) 0.0239(15) Uani 1 1 d . . .
C6 C 0.5511(4) 0.7471(4) 1.0392(4) 0.0280(16) Uani 1 1 d . . .
H6 H 0.5373 0.7395 1.1016 0.034 Uiso 1 1 calc R . .
C7 C 0.6371(5) 0.8019(4) 0.9974(4) 0.0302(16) Uani 1 1 d . . .
C8 C 0.7734(5) 0.8541(5) 0.9865(4) 0.0384(18) Uani 1 1 d . . .
C9 C 0.7426(5) 0.8845(4) 0.9089(4) 0.0284(16) Uani 1 1 d . . .
C10 C 0.8571(6) 0.8668(6) 1.0211(5) 0.057(2) Uani 1 1 d . . .
H10A H 0.8975 0.9094 0.9753 0.085 Uiso 1 1 calc R . .
H10B H 0.8995 0.8014 1.0448 0.085 Uiso 1 1 calc R . .
H10C H 0.8298 0.8980 1.0663 0.085 Uiso 1 1 calc R . .
C11 C 0.7827(5) 0.9471(5) 0.8273(4) 0.0332(17) Uani 1 1 d . . .
C12 C 0.7414(5) 1.0386(4) 0.6791(4) 0.0285(16) Uani 1 1 d . . .
H12 H 0.7931 1.0763 0.6775 0.034 Uiso 1 1 calc R . .
C13 C 0.6428(5) 1.1087(5) 0.6666(4) 0.0238(15) Uani 1 1 d U . .
C14 C 0.5371(5) 1.2460(4) 0.6155(4) 0.0253(15) Uani 1 1 d . . .
C15 C 0.4859(5) 1.1756(4) 0.6671(4) 0.0259(16) Uani 1 1 d . . .
C16 C 0.5082(5) 1.3523(4) 0.5614(4) 0.0337(17) Uani 1 1 d . . .
H16A H 0.4347 1.3731 0.5681 0.051 Uiso 1 1 calc R . .
H16B H 0.5335 1.3581 0.5013 0.051 Uiso 1 1 calc R . .
H16C H 0.5374 1.3952 0.5793 0.051 Uiso 1 1 calc R . .
C17 C 0.3774(5) 1.1780(5) 0.6911(4) 0.0253(15) Uani 1 1 d . . .
C18 C 0.2553(4) 1.0680(4) 0.7707(4) 0.0253(15) Uani 1 1 d . . .
H18 H 0.2076 1.1326 0.7698 0.030 Uiso 1 1 calc R . .
C19 C 0.5783(5) 0.6429(4) 1.0257(4) 0.0317(16) Uani 1 1 d . . .
H19A H 0.5879 0.6516 0.9638 0.038 Uiso 1 1 calc R . .
H19B H 0.6426 0.6058 1.0479 0.038 Uiso 1 1 calc R . .
C20 C 0.4980(5) 0.5831(4) 1.0698(4) 0.0329(16) Uani 1 1 d . . .
H20A H 0.4314 0.6264 1.0585 0.040 Uiso 1 1 calc R . .
H20B H 0.4998 0.5607 1.1322 0.040 Uiso 1 1 calc R . .
C21 C 0.5103(5) 0.4920(5) 1.0408(4) 0.0359(17) Uani 1 1 d . . .
H21A H 0.5803 0.4534 1.0434 0.043 Uiso 1 1 calc R . .
H21B H 0.4644 0.4481 1.0789 0.043 Uiso 1 1 calc R . .
C22 C 0.5007(5) 0.4672(5) 0.9041(4) 0.0322(16) Uani 1 1 d . . .
C23 C 0.4784(5) 0.4609(5) 0.7624(4) 0.0340(17) Uani 1 1 d . . .
H23A H 0.4155 0.4378 0.7676 0.041 Uiso 1 1 calc R . .
H23B H 0.5342 0.4019 0.7719 0.041 Uiso 1 1 calc R . .
C24 C 0.7744(4) 0.9889(5) 0.6082(4) 0.0294(16) Uani 1 1 d . . .
H24A H 0.7194 0.9582 0.6062 0.035 Uiso 1 1 calc R . .
H24B H 0.7844 1.0413 0.5527 0.035 Uiso 1 1 calc R . .
C25 C 0.8690(5) 0.9105(5) 0.6186(4) 0.0335(16) Uani 1 1 d . . .
H25A H 0.8590 0.8568 0.6732 0.040 Uiso 1 1 calc R . .
H25B H 0.9243 0.9404 0.6216 0.040 Uiso 1 1 calc R . .
C26 C 0.8997(5) 0.8652(5) 0.5448(4) 0.0371(17) Uani 1 1 d . . .
H26A H 0.9171 0.9174 0.4912 0.044 Uiso 1 1 calc R . .
H26B H 0.9604 0.8117 0.5561 0.044 Uiso 1 1 calc R . .
C27 C 0.8206(5) 0.7288(4) 0.5474(4) 0.0253(15) Uani 1 1 d . . .
C28 C 0.7257(5) 0.6211(4) 0.5192(4) 0.0318(16) Uani 1 1 d . . .
H28A H 0.7741 0.5634 0.5501 0.038 Uiso 1 1 calc R . .
H28B H 0.7383 0.6247 0.4582 0.038 Uiso 1 1 calc R . .
C29 C 0.2202(5) 1.0185(4) 0.7179(4) 0.0260(15) Uani 1 1 d . . .
H29A H 0.2704 0.9576 0.7142 0.031 Uiso 1 1 calc R . .
H29B H 0.1555 0.9983 0.7468 0.031 Uiso 1 1 calc R . .
C30 C 0.2067(4) 1.0889(4) 0.6286(4) 0.0239(15) Uani 1 1 d . . .
H30A H 0.1536 1.1477 0.6329 0.029 Uiso 1 1 calc R . .
H30B H 0.2702 1.1128 0.6020 0.029 Uiso 1 1 calc R . .
C31 C 0.1792(5) 1.0430(5) 0.5722(4) 0.0289(16) Uani 1 1 d U . .
H31A H 0.1184 1.0145 0.5999 0.035 Uiso 1 1 calc R . .
H31B H 0.1637 1.0946 0.5175 0.035 Uiso 1 1 calc R . .
C32 C 0.2558(5) 0.8916(5) 0.5282(4) 0.0257(15) Uani 1 1 d . . .
C33 C 0.3550(4) 0.7316(4) 0.5017(4) 0.0251(15) Uani 1 1 d . . .
H33A H 0.3711 0.7454 0.4391 0.030 Uiso 1 1 calc R . .
H33B H 0.2925 0.7045 0.5211 0.030 Uiso 1 1 calc R . .
C34 C 0.4990(5) 0.5338(4) 0.6726(4) 0.0274(16) Uani 1 1 d . . .
C35 C 0.5999(5) 0.5426(4) 0.6391(4) 0.0285(16) Uani 1 1 d . . .
C36 C 0.6192(5) 0.6074(4) 0.5558(4) 0.0256(15) Uani 1 1 d . . .
C37 C 0.5390(5) 0.6640(4) 0.5099(4) 0.0268(16) Uani 1 1 d . . .
C38 C 0.4398(5) 0.6587(4) 0.5455(4) 0.0212(15) Uani 1 1 d . . .
C39 C 0.4186(5) 0.5932(5) 0.6275(4) 0.0257(16) Uani 1 1 d . . .
C40 C 0.6843(5) 0.4824(5) 0.6897(4) 0.0389(18) Uani 1 1 d . . .
H40A H 0.6586 0.4671 0.7514 0.047 Uiso 1 1 calc R . .
H40B H 0.7365 0.5227 0.6775 0.047 Uiso 1 1 calc R . .
C41 C 0.7328(5) 0.3836(5) 0.6694(5) 0.0448(19) Uani 1 1 d . . .
H41A H 0.6871 0.3366 0.6946 0.067 Uiso 1 1 calc R . .
H41B H 0.7965 0.3548 0.6933 0.067 Uiso 1 1 calc R . .
H41C H 0.7455 0.3970 0.6073 0.067 Uiso 1 1 calc R . .
C42 C 0.5609(5) 0.7342(5) 0.4202(4) 0.0332(16) Uani 1 1 d . . .
H42A H 0.6273 0.7512 0.4143 0.040 Uiso 1 1 calc R . .
H42B H 0.5097 0.7969 0.4130 0.040 Uiso 1 1 calc R . .
C43 C 0.5614(6) 0.6923(5) 0.3487(4) 0.049(2) Uani 1 1 d . . .
H43A H 0.6074 0.6272 0.3579 0.073 Uiso 1 1 calc R . .
H43B H 0.5837 0.7383 0.2936 0.073 Uiso 1 1 calc R . .
H43C H 0.4933 0.6843 0.3486 0.073 Uiso 1 1 calc R . .
C44 C 0.3094(4) 0.5914(5) 0.6675(4) 0.0319(16) Uani 1 1 d . . .
H44A H 0.2696 0.6606 0.6534 0.038 Uiso 1 1 calc R . .
H44B H 0.3064 0.5642 0.7304 0.038 Uiso 1 1 calc R . .
C45 C 0.2621(5) 0.5274(5) 0.6357(4) 0.0412(18) Uani 1 1 d . . .
H45A H 0.2669 0.5528 0.5733 0.062 Uiso 1 1 calc R . .
H45B H 0.1912 0.5311 0.6604 0.062 Uiso 1 1 calc R . .
H45C H 0.2982 0.4579 0.6532 0.062 Uiso 1 1 calc R . .
C46 C -0.1103(5) 0.1329(4) 0.0971(4) 0.0269(15) Uani 1 1 d . . .
C47 C -0.1369(5) 0.1709(5) -0.0336(4) 0.0309(16) Uani 1 1 d . . .
C48 C -0.0453(5) 0.1864(4) -0.0319(4) 0.0236(15) Uani 1 1 d . . .
C49 C -0.1968(5) 0.1825(6) -0.1003(4) 0.050(2) Uani 1 1 d . . .
H49A H -0.1688 0.2247 -0.1552 0.075 Uiso 1 1 calc R . .
H49B H -0.2666 0.2137 -0.0854 0.075 Uiso 1 1 calc R . .
H49C H -0.1948 0.1167 -0.1048 0.075 Uiso 1 1 calc R . .
C50 C 0.0315(5) 0.2235(4) -0.1011(4) 0.0294(16) Uani 1 1 d . . .
C51 C 0.2021(4) 0.2653(4) -0.1294(4) 0.0265(15) Uani 1 1 d . . .
H51 H 0.2039 0.2574 -0.1864 0.032 Uiso 1 1 calc R . .
C52 C 0.2884(5) 0.1939(5) -0.0882(4) 0.0273(16) Uani 1 1 d U . .
C53 C 0.4467(5) 0.1292(5) -0.0737(4) 0.0271(16) Uani 1 1 d . . .
C54 C 0.3882(5) 0.0905(4) -0.0030(4) 0.0271(16) Uani 1 1 d . . .
C55 C 0.5550(5) 0.1147(5) -0.1035(4) 0.0417(18) Uani 1 1 d . . .
H55A H 0.5919 0.0702 -0.0562 0.063 Uiso 1 1 calc R . .
H55B H 0.5758 0.1793 -0.1246 0.063 Uiso 1 1 calc R . .
H55C H 0.5697 0.0849 -0.1498 0.063 Uiso 1 1 calc R . .
C56 C 0.4209(7) 0.0110(5) 0.0762(4) 0.0379(18) Uani 1 1 d . . .
C57 C 0.3453(5) -0.0811(5) 0.2211(4) 0.048(2) Uani 1 1 d D . .
H57 H 0.3831 -0.1420 0.2053 0.057 Uiso 1 1 calc R A 1
C58 C 0.2430(5) -0.1035(5) 0.2535(4) 0.0298(17) Uani 1 1 d . B .
C59 C 0.1290(5) -0.1883(5) 0.3317(4) 0.0269(16) Uani 1 1 d . B .
C60 C 0.0844(5) -0.0986(5) 0.2853(4) 0.0257(15) Uani 1 1 d . B .
C61 C 0.0965(5) -0.2777(5) 0.3950(4) 0.0347(17) Uani 1 1 d . . .
H61A H 0.0229 -0.2672 0.4030 0.052 Uiso 1 1 calc R . .
H61B H 0.1198 -0.2898 0.4495 0.052 Uiso 1 1 calc R . .
H61C H 0.1252 -0.3356 0.3746 0.052 Uiso 1 1 calc R . .
C62 C -0.0240(6) -0.0543(5) 0.2773(4) 0.0320(17) Uani 1 1 d . . .
C63 C -0.1353(5) 0.0957(5) 0.1935(4) 0.0313(16) Uani 1 1 d . . .
H63 H -0.1832 0.0493 0.2093 0.038 Uiso 1 1 calc R . .
C64 C 0.2043(5) 0.3724(4) -0.1421(4) 0.0345(17) Uani 1 1 d . . .
H64A H 0.2593 0.3933 -0.1879 0.041 Uiso 1 1 calc R . .
H64B H 0.1400 0.4154 -0.1606 0.041 Uiso 1 1 calc R . .
C65 C 0.2194(5) 0.3867(5) -0.0642(4) 0.0400(18) Uani 1 1 d . . .
H65A H 0.2876 0.3504 -0.0501 0.048 Uiso 1 1 calc R . .
H65B H 0.1701 0.3570 -0.0166 0.048 Uiso 1 1 calc R . .
C66 C 0.2081(6) 0.4985(5) -0.0711(4) 0.0443(18) Uani 1 1 d . . .
H66A H 0.2555 0.5305 -0.1194 0.053 Uiso 1 1 calc R . .
H66B H 0.1387 0.5354 -0.0805 0.053 Uiso 1 1 calc R . .
C67 C 0.1966(5) 0.5748(5) 0.0426(4) 0.0349(17) Uani 1 1 d . . .
C68 C 0.1911(6) 0.6157(5) 0.1772(4) 0.0431(19) Uani 1 1 d . . .
H68A H 0.1332 0.6695 0.1573 0.052 Uiso 1 1 calc R M .
H68B H 0.2471 0.6467 0.1769 0.052 Uiso 1 1 calc R . .
C69 C 0.4109(7) -0.0718(6) 0.2755(7) 0.050(3) Uani 0.75 1 d PD B 1
H69A H 0.4789 -0.0654 0.2441 0.060 Uiso 0.75 1 calc PR B 1
H69B H 0.4171 -0.1302 0.3277 0.060 Uiso 0.75 1 calc PR B 1
C70 C 0.3580(7) 0.0214(7) 0.2970(5) 0.047(3) Uani 0.75 1 d PD B 1
H70A H 0.2934 0.0114 0.3339 0.056 Uiso 0.75 1 calc PR B 1
H70B H 0.3437 0.0773 0.2443 0.056 Uiso 0.75 1 calc PR B 1
C71 C 0.4317(9) 0.0460(11) 0.3468(12) 0.068(3) Uani 0.75 1 d PD B 1
H71A H 0.4520 -0.0113 0.3969 0.082 Uiso 0.75 1 calc PR B 1
H71B H 0.4925 0.0660 0.3085 0.082 Uiso 0.75 1 calc PR B 1
C69A C 0.350(2) -0.033(3) 0.2903(17) 0.050(3) Uani 0.25 1 d PD B 2
H69C H 0.2901 0.0219 0.2904 0.060 Uiso 0.25 1 calc PR B 2
H69D H 0.3451 -0.0838 0.3472 0.060 Uiso 0.25 1 calc PR B 2
C70A C 0.4454(19) 0.010(2) 0.2771(15) 0.047(3) Uani 0.25 1 d PD B 2
H70C H 0.5061 -0.0424 0.2718 0.056 Uiso 0.25 1 calc PR B 2
H70D H 0.4468 0.0667 0.2238 0.056 Uiso 0.25 1 calc PR B 2
C71A C 0.4455(18) 0.044(3) 0.354(3) 0.068(3) Uani 0.25 1 d PD B 2
H71C H 0.4428 -0.0145 0.4057 0.082 Uiso 0.25 1 calc PR B 2
H71D H 0.5115 0.0625 0.3471 0.082 Uiso 0.25 1 calc PR B 2
C72 C 0.3828(5) 0.1925(5) 0.4073(4) 0.0295(16) Uani 1 1 d . B .
C73 C 0.2957(5) 0.3483(4) 0.4448(4) 0.0294(16) Uani 1 1 d . B .
H73A H 0.3607 0.3708 0.4266 0.035 Uiso 1 1 calc R . .
H73B H 0.2783 0.3347 0.5073 0.035 Uiso 1 1 calc R . .
C74 C -0.1811(5) 0.1810(4) 0.2307(4) 0.0331(16) Uani 1 1 d . . .
H74A H -0.2409 0.2218 0.2028 0.040 Uiso 1 1 calc R . .
H74B H -0.1316 0.2243 0.2179 0.040 Uiso 1 1 calc R . .
C75 C -0.2120(5) 0.1447(4) 0.3271(4) 0.0276(15) Uani 1 1 d . . .
H75A H -0.2677 0.1088 0.3392 0.033 Uiso 1 1 calc R . .
H75B H -0.1543 0.0966 0.3541 0.033 Uiso 1 1 calc R . .
C76 C -0.2451(5) 0.2268(5) 0.3675(4) 0.0299(16) Uani 1 1 d . . .
H76A H -0.2971 0.2797 0.3365 0.036 Uiso 1 1 calc R . .
H76B H -0.2750 0.2000 0.4275 0.036 Uiso 1 1 calc R . .
C77 C -0.1652(4) 0.3542(5) 0.3826(4) 0.0256(15) Uani 1 1 d . . .
C78 C -0.0698(5) 0.4613(5) 0.4088(5) 0.0376(18) Uani 1 1 d . . .
H78A H -0.0851 0.4479 0.4714 0.045 Uiso 1 1 calc R . .
H78B H -0.1174 0.5220 0.3810 0.045 Uiso 1 1 calc R . .
C79 C 0.1615(5) 0.5486(4) 0.2672(4) 0.0299(16) Uani 1 1 d . M .
C80 C 0.2393(5) 0.4907(4) 0.3166(4) 0.0287(16) Uani 1 1 d . . .
C81 C 0.2129(5) 0.4269(4) 0.3979(4) 0.0291(16) Uani 1 1 d . B .
C82 C 0.1119(5) 0.4196(4) 0.4308(4) 0.0248(15) Uani 1 1 d . . .
C83 C 0.0370(5) 0.4764(4) 0.3787(4) 0.0275(16) Uani 1 1 d . M .
C84 C 0.0611(5) 0.5393(4) 0.2965(4) 0.0291(16) Uani 1 1 d . . .
C85 C 0.3473(5) 0.4932(5) 0.2819(4) 0.0384(18) Uani 1 1 d . M .
H85A H 0.3538 0.5197 0.2188 0.046 Uiso 1 1 calc R . .
H85B H 0.3874 0.4242 0.2976 0.046 Uiso 1 1 calc R . .
C86 C 0.3904(5) 0.5587(5) 0.3162(5) 0.052(2) Uani 1 1 d . . .
H86A H 0.3593 0.6291 0.2921 0.078 Uiso 1 1 calc R M .
H86B H 0.4634 0.5495 0.2995 0.078 Uiso 1 1 calc R . .
H86C H 0.3755 0.5388 0.3786 0.078 Uiso 1 1 calc R . .
C87 C 0.0870(5) 0.3487(5) 0.5173(4) 0.0380(18) Uani 1 1 d . M .
H87A H 0.1404 0.2876 0.5262 0.046 Uiso 1 1 calc R . .
H87B H 0.0231 0.3291 0.5189 0.046 Uiso 1 1 calc R . .
C88 C 0.0764(6) 0.3903(6) 0.5898(4) 0.058(2) Uani 1 1 d . . .
H88A H 0.1388 0.4112 0.5882 0.087 Uiso 1 1 calc R M .
H88B H 0.0633 0.3389 0.6443 0.087 Uiso 1 1 calc R . .
H88C H 0.0203 0.4480 0.5840 0.087 Uiso 1 1 calc R . .
C89 C -0.0215(5) 0.5948(5) 0.2398(4) 0.0398(18) Uani 1 1 d . M .
H89A H -0.0726 0.5533 0.2529 0.048 Uiso 1 1 calc R . .
H89B H 0.0080 0.6051 0.1793 0.048 Uiso 1 1 calc R . .
C90 C -0.0730(6) 0.6964(5) 0.2522(5) 0.060(2) Uani 1 1 d . . .
H90A H -0.1010 0.6868 0.3123 0.090 Uiso 1 1 calc R M .
H90B H -0.1272 0.7278 0.2164 0.090 Uiso 1 1 calc R . .
H90C H -0.0235 0.7395 0.2358 0.090 Uiso 1 1 calc R . .
N1 N 0.3370(4) 0.9441(4) 0.8931(3) 0.0265(12) Uani 1 1 d . . .
N2 N 0.4645(4) 0.8078(3) 0.9978(3) 0.0264(12) Uani 1 1 d . . .
H2 H 0.4747 0.8365 0.9422 0.032 Uiso 1 1 calc R . .
N3 N 0.6539(4) 0.8497(4) 0.9173(3) 0.0287(13) Uani 1 1 d . . .
N4 N 0.7282(4) 0.9651(3) 0.7637(3) 0.0272(12) Uani 1 1 d . . .
H4 H 0.6813 0.9301 0.7739 0.033 Uiso 1 1 calc R . .
N5 N 0.5560(4) 1.0861(4) 0.7002(3) 0.0293(13) Uani 1 1 d . . .
N6 N 0.3557(4) 1.0876(4) 0.7359(3) 0.0256(12) Uani 1 1 d . . .
H6A H 0.4064 1.0363 0.7448 0.031 Uiso 1 1 calc R . .
N7 N 0.4869(4) 0.5257(4) 0.9527(3) 0.0335(13) Uani 1 1 d . . .
H7 H 0.4618 0.5895 0.9304 0.040 Uiso 1 1 calc R . .
N8 N 0.4689(4) 0.5104(4) 0.8273(3) 0.0348(14) Uani 1 1 d . . .
H8 H 0.4398 0.5740 0.8145 0.042 Uiso 1 1 calc R . .
N9 N 0.8205(4) 0.8243(4) 0.5341(3) 0.0323(13) Uani 1 1 d . . .
H9 H 0.7660 0.8675 0.5168 0.039 Uiso 1 1 calc R . .
N10 N 0.7398(4) 0.7132(4) 0.5277(4) 0.0455(16) Uani 1 1 d . . .
H10 H 0.6886 0.7641 0.5188 0.055 Uiso 1 1 calc R . .
N11 N 0.2625(4) 0.9644(4) 0.5559(3) 0.0275(12) Uani 1 1 d . . .
H11 H 0.3223 0.9653 0.5653 0.033 Uiso 1 1 calc R . .
N12 N 0.3418(4) 0.8228(4) 0.5238(3) 0.0283(13) Uani 1 1 d . . .
H12A H 0.3957 0.8344 0.5356 0.034 Uiso 1 1 calc R . .
N13 N -0.0298(4) 0.1620(4) 0.0543(3) 0.0281(12) Uani 1 1 d . . .
N14 N 0.1108(4) 0.2353(3) -0.0741(3) 0.0267(12) Uani 1 1 d . . .
H14 H 0.1079 0.2242 -0.0189 0.032 Uiso 1 1 calc R . .
N15 N 0.2868(4) 0.1320(4) -0.0125(3) 0.0280(13) Uani 1 1 d . . .
N16 N 0.3397(5) -0.0042(4) 0.1380(3) 0.0399(15) Uani 1 1 d . B .
H16 H 0.2808 0.0345 0.1269 0.048 Uiso 1 1 calc R . .
N17 N 0.1579(4) -0.0421(4) 0.2361(3) 0.0302(13) Uani 1 1 d . . .
N18 N -0.0392(4) 0.0405(4) 0.2244(3) 0.0334(13) Uani 1 1 d . . .
H18A H 0.0120 0.0712 0.2075 0.040 Uiso 1 1 calc R . .
N19 N 0.2309(5) 0.4991(4) 0.0097(3) 0.0476(16) Uani 1 1 d . M .
H19 H 0.2702 0.4457 0.0390 0.057 Uiso 1 1 calc R . .
N20 N 0.2226(4) 0.5522(4) 0.1216(3) 0.0444(16) Uani 1 1 d . M .
H20 H 0.2621 0.4938 0.1413 0.053 Uiso 1 1 calc R . .
N21 N 0.3648(4) 0.1302(4) 0.3725(4) 0.0501(17) Uani 1 1 d D . .
H21 H 0.3021 0.1412 0.3632 0.060 Uiso 1 1 calc R B 1
N22 N 0.3014(4) 0.2595(4) 0.4215(3) 0.0353(14) Uani 1 1 d . . .
H22 H 0.2437 0.2488 0.4162 0.042 Uiso 1 1 calc R B .
N23 N -0.1581(4) 0.2692(4) 0.3646(3) 0.0368(14) Uani 1 1 d . . .
H23 H -0.0976 0.2369 0.3503 0.044 Uiso 1 1 calc R . .
N24 N -0.0798(4) 0.3753(4) 0.3858(4) 0.0421(15) Uani 1 1 d . . .
H24 H -0.0239 0.3349 0.3734 0.051 Uiso 1 1 calc R . .
O1 O 0.1710(3) 0.9975(3) 0.9147(2) 0.0234(10) Uani 1 1 d . . .
C1A C 0.7231(8) 0.6792(7) 0.7895(6) 0.081(3) Uani 1 1 d . . .
H1A1 H 0.7593 0.7101 0.8142 0.122 Uiso 1 1 calc R . .
H1A2 H 0.7631 0.6687 0.7370 0.122 Uiso 1 1 calc R . .
H1A3 H 0.7119 0.6148 0.8305 0.122 Uiso 1 1 calc R . .
N1A N 0.5518(8) 0.7969(8) 0.7558(6) 0.108(3) Uani 1 1 d . . .
C2A C 0.6275(10) 0.7439(8) 0.7702(6) 0.081(3) Uani 1 1 d . . .
O2 O 0.3434(3) 0.7840(3) 1.1130(3) 0.0300(10) Uani 1 1 d . . .
O3 O 0.7064(3) 0.7998(3) 1.0445(3) 0.0373(11) Uani 1 1 d . . .
O4 O 0.8600(4) 0.9799(3) 0.8176(3) 0.0465(12) Uani 1 1 d . . .
O5 O 0.6391(3) 1.2039(3) 0.6145(2) 0.0279(10) Uani 1 1 d . . .
O6 O 0.3134(3) 1.2552(3) 0.6718(2) 0.0300(10) Uani 1 1 d . . .
O7 O -0.1793(3) 0.1369(3) 0.0493(3) 0.0363(11) Uani 1 1 d . . .
O8 O 0.0238(3) 0.2410(3) -0.1775(3) 0.0415(11) Uani 1 1 d . . .
O9 O 0.3827(3) 0.1983(3) -0.1309(2) 0.0279(10) Uani 1 1 d . . .
O10 O 0.5052(4) -0.0341(3) 0.0855(3) 0.0432(12) Uani 1 1 d . . .
O11 O 0.2324(3) -0.1927(3) 0.3111(2) 0.0269(10) Uani 1 1 d . . .
O12 O -0.0898(4) -0.1015(3) 0.3158(3) 0.0423(12) Uani 1 1 d . . .
O1W O 0.3601(5) 0.7084(4) 0.8541(4) 0.088(2) Uani 1 1 d D . .
O2W O 0.4736(4) 0.8941(4) 0.5920(3) 0.0546(14) Uani 1 1 d D . .
O3W O 0.6337(4) 0.9572(3) 0.4657(3) 0.0472(12) Uani 1 1 d D . .
O4W O 0.7051(4) 0.9094(4) 0.3209(3) 0.0487(12) Uani 1 1 d D . .
O5W O 0.6498(4) 0.0123(4) 0.1558(4) 0.0797(19) Uani 1 1 d D . .
O6W O 0.5223(5) 0.2173(5) 0.1353(4) 0.092(2) Uani 1 1 d D . .
O7W O 0.5603(4) 0.3153(4) 0.2306(3) 0.0630(15) Uani 1 1 d D . .
O8W O 0.6773(4) 0.4563(4) 0.2018(4) 0.0751(17) Uani 1 1 d D . .
O9W O 0.7688(5) 0.4315(5) 0.9304(4) 0.0899(19) Uani 1 1 d D . .
O10W O 0.1372(5) 0.2182(5) 0.3535(4) 0.083(2) Uani 1 1 d D . .
O11W O 0.9026(4) 0.1870(4) 0.5681(3) 0.0630(15) Uani 1 1 d D . .
O12W O 0.0013(4) 0.0998(3) 0.4420(3) 0.0467(12) Uani 1 1 d D . .
O13W O 0.9658(4) 0.1364(4) 0.7247(3) 0.0531(13) Uani 1 1 d D . .
O14W O 0.9090(4) 0.4432(4) 0.7813(4) 0.0817(18) Uani 1 1 d D . .
O15W O 0.3171(5) 0.3281(5) 0.1483(4) 0.096(2) Uani 1 1 d D . .
O16W O 0.8354(5) 0.4641(6) 0.0604(4) 0.106(2) Uani 1 1 d D . .
O17W O 0.0118(7) 0.3375(8) 0.1012(6) 0.107(3) Uani 0.75 1 d P C 9
O18W O 0.1560(7) 0.2059(7) 0.1892(6) 0.103(3) Uani 0.75 1 d P D 9
O19W O 0.1274(14) 0.3384(14) 0.2006(11) 0.072(5) Uiso 0.30 1 d P E 8
O20W O 0.9060(15) 0.6393(15) 0.9303(15) 0.077(6) Uiso 0.30 1 d P F 7
O21W O 0.076(2) 0.803(2) 0.7429(18) 0.102(9) Uiso 0.25 1 d P G 1
O22W O 0.9154(13) 0.6271(13) 0.9880(13) 0.081(5) Uiso 0.35 1 d P H 2
O23W O 0.990(2) 0.620(2) 0.797(2) 0.087(9) Uiso 0.20 1 d P I 3
O24W O 0.009(2) 0.737(2) 0.798(2) 0.082(9) Uiso 0.20 1 d P J 4
O25W O 0.951(2) 0.694(2) 0.842(2) 0.082(9) Uiso 0.20 1 d P K 5
O26W O 0.014(2) 0.369(2) 0.150(2) 0.081(10) Uiso 0.20 1 d P L 6
S1 S 0.55925(18) 0.34532(15) 0.93481(13) 0.0564(6) Uani 1 1 d . . .
S2 S 0.91391(15) 0.63556(15) 0.58976(15) 0.0524(5) Uani 1 1 d . . .
S3 S 0.14927(14) 0.88174(14) 0.50077(13) 0.0395(5) Uani 1 1 d . . .
S4 S 0.1333(5) 0.6876(6) -0.0117(5) 0.0578(14) Uani 0.75 1 d PU M 1
S4A S 0.1637(18) 0.691(2) -0.0072(17) 0.0578(14) Uani 0.25 1 d PU M 2
S5 S 0.49583(14) 0.18726(14) 0.43231(12) 0.0370(4) Uani 1 1 d . . .
S6 S -0.27618(14) 0.42978(15) 0.39924(14) 0.0498(5) Uani 1 1 d . . .
H1O H 0.4170(17) 0.725(4) 0.828(4) 0.075 Uiso 1 1 d D . .
H2O H 0.309(2) 0.754(3) 0.834(4) 0.075 Uiso 1 1 d D . .
H3O H 0.525(4) 0.916(6) 0.558(4) 0.075 Uiso 1 1 d D . .
H4O H 0.491(6) 0.869(6) 0.643(2) 0.075 Uiso 1 1 d D . .
H5O H 0.650(5) 0.942(4) 0.418(2) 0.075 Uiso 1 1 d D . .
H6O H 0.597(5) 1.017(2) 0.458(3) 0.075 Uiso 1 1 d D . .
H7O H 0.678(5) 0.939(5) 0.274(3) 0.075 Uiso 1 1 d D . .
H8O H 0.767(2) 0.912(6) 0.321(5) 0.075 Uiso 1 1 d D . .
H9O H 0.608(3) -0.016(3) 0.144(5) 0.075 Uiso 1 1 d D . .
H10O H 0.623(4) 0.073(2) 0.155(5) 0.075 Uiso 1 1 d D . .
H11O H 0.524(4) 0.246(5) 0.172(3) 0.075 Uiso 1 1 d D . .
H12O H 0.581(2) 0.202(6) 0.108(4) 0.075 Uiso 1 1 d D . .
H13O H 0.557(6) 0.289(5) 0.2858(7) 0.075 Uiso 1 1 d D . .
H14O H 0.597(5) 0.359(4) 0.221(5) 0.075 Uiso 1 1 d D . .
H15O H 0.7327(12) 0.422(2) 0.183(3) 0.075 Uiso 1 1 d D . .
H16O H 0.680(4) 0.461(6) 0.251(2) 0.075 Uiso 1 1 d D . .
H17O H 0.726(5) 0.430(6) 0.900(4) 0.075 Uiso 1 1 d D . .
H18O H 0.779(6) 0.405(6) 0.9835(17) 0.075 Uiso 1 1 d D . .
H19O H 0.170(6) 0.214(7) 0.304(3) 0.075 Uiso 1 1 d D . .
H20O H 0.096(4) 0.178(5) 0.378(5) 0.075 Uiso 1 1 d D . .
H21O H 0.897(4) 0.198(5) 0.616(2) 0.075 Uiso 1 1 d D . .
H22O H 0.954(3) 0.207(5) 0.533(3) 0.075 Uiso 1 1 d D . .
H23O H -0.022(6) 0.134(5) 0.477(4) 0.075 Uiso 1 1 d D . .
H24O H 0.039(5) 0.041(2) 0.447(5) 0.075 Uiso 1 1 d D . .
H25O H 0.929(5) 0.096(4) 0.761(4) 0.075 Uiso 1 1 d D . .
H26O H 1.003(5) 0.152(6) 0.752(4) 0.075 Uiso 1 1 d D . .
H27O H 0.947(3) 0.386(2) 0.780(5) 0.075 Uiso 1 1 d D . .
H28O H 0.940(4) 0.479(4) 0.795(5) 0.075 Uiso 1 1 d D . .
H29O H 0.358(5) 0.277(4) 0.136(5) 0.075 Uiso 1 1 d D . .
H30O H 0.2527(13) 0.335(6) 0.165(5) 0.075 Uiso 1 1 d D . .
H31O H 0.823(5) 0.468(5) 0.1120(17) 0.075 Uiso 1 1 d D . .
H32O H 0.883(4) 0.413(4) 0.056(4) 0.075 Uiso 1 1 d D . .

loop_
_atom_site_aniso_label
_atom_site_aniso_U_11
_atom_site_aniso_U_22
_atom_site_aniso_U_33
_atom_site_aniso_U_23
_atom_site_aniso_U_13
_atom_site_aniso_U_12
C1 0.018(4) 0.020(4) 0.027(4) -0.008(3) -0.005(3) 0.000(3)
C2 0.036(5) 0.017(4) 0.024(4) -0.005(3) -0.004(3) -0.012(3)
C3 0.023(4) 0.013(3) 0.019(4) 0.000(3) -0.002(3) -0.001(3)
C4 0.028(4) 0.027(4) 0.032(4) -0.007(3) -0.001(3) -0.004(3)
C5 0.027(4) 0.021(4) 0.033(5) -0.012(4) -0.004(4) -0.014(3)
C6 0.033(4) 0.022(4) 0.023(4) 0.001(3) -0.010(3) 0.001(3)
C7 0.033(4) 0.019(4) 0.036(5) -0.008(4) -0.005(4) -0.001(3)
C8 0.031(4) 0.041(4) 0.035(4) 0.002(4) -0.003(4) -0.013(4)
C9 0.032(4) 0.021(3) 0.025(4) 0.008(3) -0.008(3) -0.010(3)
C10 0.058(5) 0.072(5) 0.041(5) 0.003(4) -0.022(4) -0.030(4)
C11 0.027(4) 0.025(4) 0.041(5) -0.008(3) -0.003(4) 0.003(3)
C12 0.030(4) 0.030(4) 0.025(4) -0.007(3) 0.005(3) -0.015(3)
C13 0.025(4) 0.027(4) 0.023(3) -0.008(3) -0.003(3) -0.011(3)
C14 0.030(5) 0.026(4) 0.022(4) -0.009(3) 0.002(3) -0.013(3)
C15 0.034(5) 0.025(4) 0.024(4) -0.015(3) -0.001(3) -0.007(4)
C16 0.030(4) 0.030(4) 0.040(4) -0.014(3) 0.010(3) -0.011(3)
C17 0.038(5) 0.023(4) 0.018(4) -0.004(3) -0.010(3) -0.009(4)
C18 0.024(4) 0.022(3) 0.025(4) -0.006(3) -0.005(3) 0.002(3)
C19 0.036(4) 0.022(4) 0.030(4) 0.003(3) -0.010(3) -0.006(3)
C20 0.036(4) 0.030(4) 0.025(4) 0.000(3) -0.004(3) -0.005(3)
C21 0.046(4) 0.026(4) 0.032(4) -0.001(3) -0.014(3) -0.005(3)
C22 0.037(4) 0.031(4) 0.026(4) -0.005(4) -0.007(3) -0.005(3)
C23 0.039(4) 0.035(4) 0.030(4) -0.008(3) -0.011(3) -0.009(3)
C24 0.024(4) 0.035(4) 0.029(4) -0.007(3) -0.004(3) -0.012(3)
C25 0.023(4) 0.039(4) 0.039(4) -0.009(3) -0.003(3) -0.012(3)
C26 0.027(4) 0.036(4) 0.057(5) -0.028(4) 0.000(3) -0.007(3)
C27 0.026(4) 0.019(4) 0.024(4) 0.000(3) 0.001(3) -0.003(3)
C28 0.030(4) 0.022(4) 0.043(4) -0.013(3) -0.001(3) -0.003(3)
C29 0.031(4) 0.016(3) 0.032(4) -0.007(3) -0.009(3) -0.005(3)
C30 0.025(4) 0.020(3) 0.028(4) -0.011(3) -0.006(3) 0.001(3)
C31 0.028(4) 0.034(4) 0.026(3) -0.012(3) -0.008(3) -0.001(3)
C32 0.028(4) 0.030(4) 0.014(3) 0.001(3) -0.003(3) -0.009(3)
C33 0.025(4) 0.022(4) 0.030(4) -0.008(3) -0.007(3) -0.005(3)
C34 0.040(5) 0.025(4) 0.022(4) -0.010(3) -0.006(3) -0.009(3)
C35 0.023(4) 0.026(4) 0.043(5) -0.016(4) -0.012(4) -0.001(3)
C36 0.024(4) 0.024(4) 0.033(4) -0.013(3) 0.000(3) -0.010(3)
C37 0.039(5) 0.014(3) 0.027(4) -0.009(3) -0.002(4) -0.003(3)
C38 0.028(4) 0.020(3) 0.016(4) -0.008(3) 0.006(3) -0.007(3)
C39 0.025(4) 0.034(4) 0.027(4) -0.021(3) 0.001(3) -0.009(3)
C40 0.038(5) 0.036(4) 0.049(4) -0.018(4) -0.007(4) -0.010(3)
C41 0.045(5) 0.036(4) 0.054(5) -0.009(4) -0.018(4) -0.006(4)
C42 0.031(4) 0.039(4) 0.028(4) -0.005(3) 0.000(3) -0.015(3)
C43 0.064(5) 0.045(5) 0.030(4) -0.012(4) 0.000(4) -0.003(4)
C44 0.027(4) 0.036(4) 0.033(4) -0.008(3) -0.003(3) -0.011(3)
C45 0.043(5) 0.045(4) 0.035(4) -0.007(3) -0.001(3) -0.018(4)
C46 0.033(4) 0.022(4) 0.024(4) -0.007(3) -0.002(4) -0.005(3)
C47 0.032(5) 0.036(4) 0.021(4) -0.007(3) -0.002(3) -0.005(3)
C48 0.026(4) 0.017(3) 0.023(4) -0.002(3) 0.002(3) -0.005(3)
C49 0.044(5) 0.071(5) 0.039(4) -0.025(4) -0.002(4) -0.010(4)
C50 0.029(4) 0.020(4) 0.036(5) -0.012(3) -0.008(4) 0.007(3)
C51 0.027(4) 0.020(3) 0.027(4) -0.003(3) 0.001(3) -0.005(3)
C52 0.028(4) 0.026(4) 0.036(4) -0.016(3) -0.005(3) -0.010(3)
C53 0.023(4) 0.029(4) 0.039(4) -0.019(3) -0.005(4) -0.008(3)
C54 0.031(5) 0.024(4) 0.036(4) -0.013(3) -0.009(4) -0.013(3)
C55 0.046(5) 0.040(4) 0.041(4) -0.015(4) -0.008(4) -0.007(4)
C56 0.059(6) 0.033(4) 0.035(5) -0.010(4) -0.012(5) -0.027(4)
C57 0.065(6) 0.030(4) 0.047(5) 0.026(4) -0.042(4) -0.032(4)
C58 0.048(5) 0.028(4) 0.020(4) -0.005(3) -0.014(3) -0.015(4)
C59 0.039(5) 0.022(4) 0.025(4) -0.011(3) -0.003(3) -0.009(3)
C60 0.038(5) 0.021(4) 0.017(3) -0.008(3) -0.001(3) -0.005(4)
C61 0.045(5) 0.026(4) 0.029(4) -0.004(3) -0.006(3) -0.007(3)
C62 0.051(5) 0.023(4) 0.022(4) -0.008(4) -0.009(4) -0.001(4)
C63 0.033(4) 0.032(4) 0.021(4) -0.001(3) 0.001(3) -0.006(3)
C64 0.038(4) 0.028(4) 0.032(4) -0.002(3) -0.002(3) -0.008(3)
C65 0.047(5) 0.032(4) 0.040(4) -0.002(3) -0.011(4) -0.016(3)
C66 0.055(5) 0.058(5) 0.030(4) -0.022(4) -0.006(3) -0.018(4)
C67 0.049(5) 0.030(4) 0.027(4) -0.009(3) 0.004(3) -0.019(3)
C68 0.073(5) 0.036(4) 0.024(4) -0.015(4) 0.000(4) -0.015(4)
C69 0.052(8) 0.042(7) 0.063(7) -0.005(5) -0.032(7) -0.019(6)
C70 0.040(6) 0.079(7) 0.011(5) -0.014(5) -0.012(5) 0.014(6)
C71 0.149(9) 0.026(4) 0.022(5) -0.009(4) -0.015(5) 0.003(5)
C69A 0.052(8) 0.042(7) 0.063(7) -0.005(5) -0.032(7) -0.019(6)
C70A 0.040(6) 0.079(7) 0.011(5) -0.014(5) -0.012(5) 0.014(6)
C71A 0.149(9) 0.026(4) 0.022(5) -0.009(4) -0.015(5) 0.003(5)
C72 0.052(5) 0.022(4) 0.020(4) -0.007(3) -0.008(3) -0.015(4)
C73 0.029(4) 0.022(4) 0.039(4) -0.013(3) -0.002(3) -0.004(3)
C74 0.032(4) 0.024(4) 0.035(4) -0.004(3) 0.002(3) -0.004(3)
C75 0.026(4) 0.023(3) 0.031(4) -0.006(3) 0.002(3) -0.007(3)
C76 0.028(4) 0.038(4) 0.026(4) -0.009(3) -0.003(3) -0.013(3)
C77 0.019(4) 0.030(4) 0.029(4) -0.011(3) -0.004(3) -0.003(3)
C78 0.028(4) 0.024(4) 0.059(5) -0.013(4) 0.000(3) -0.007(3)
C79 0.045(5) 0.014(3) 0.028(4) -0.005(3) -0.001(4) -0.007(3)
C80 0.046(5) 0.020(4) 0.025(4) -0.009(3) 0.002(4) -0.016(3)
C81 0.030(4) 0.025(4) 0.033(4) -0.011(3) -0.012(3) 0.002(3)
C82 0.024(4) 0.022(4) 0.027(4) -0.006(3) -0.001(3) -0.006(3)
C83 0.028(4) 0.020(3) 0.033(4) -0.011(3) 0.002(3) -0.005(3)
C84 0.035(5) 0.019(4) 0.036(4) -0.011(3) -0.011(4) 0.000(3)
C85 0.023(4) 0.044(4) 0.051(4) -0.024(4) 0.014(3) -0.013(3)
C86 0.035(5) 0.048(5) 0.075(6) -0.018(4) -0.001(4) -0.019(4)
C87 0.031(4) 0.031(4) 0.040(5) -0.002(4) 0.003(3) -0.006(3)
C88 0.060(6) 0.056(5) 0.034(5) 0.003(4) 0.006(4) -0.004(4)
C89 0.047(5) 0.038(4) 0.034(4) -0.010(3) -0.014(4) -0.002(4)
C90 0.075(6) 0.043(5) 0.052(5) -0.008(4) -0.033(4) 0.013(4)
N1 0.027(3) 0.025(3) 0.024(3) -0.006(3) 0.002(3) -0.007(3)
N2 0.024(4) 0.023(3) 0.025(3) 0.001(2) -0.004(3) -0.004(3)
N3 0.025(3) 0.030(3) 0.026(4) 0.000(3) -0.002(2) -0.009(3)
N4 0.027(3) 0.029(3) 0.029(3) -0.009(3) -0.006(3) -0.011(2)
N5 0.023(3) 0.032(3) 0.030(3) -0.007(3) -0.004(3) -0.003(3)
N6 0.022(3) 0.024(3) 0.026(3) -0.003(3) -0.002(2) -0.005(2)
N7 0.047(4) 0.024(3) 0.020(3) 0.001(3) -0.007(3) -0.001(3)
N8 0.048(4) 0.027(3) 0.028(3) -0.007(3) -0.011(3) -0.002(3)
N9 0.022(3) 0.025(3) 0.049(4) -0.010(3) -0.012(3) -0.001(2)
N10 0.029(4) 0.029(3) 0.087(5) -0.023(3) -0.024(3) -0.001(3)
N11 0.022(3) 0.034(3) 0.037(3) -0.022(3) -0.013(2) 0.000(2)
N12 0.023(3) 0.029(3) 0.037(3) -0.014(3) -0.007(2) -0.005(3)
N13 0.032(3) 0.026(3) 0.023(3) -0.005(2) 0.001(3) -0.007(3)
N14 0.031(3) 0.027(3) 0.020(3) -0.002(2) -0.004(3) -0.008(3)
N15 0.036(4) 0.025(3) 0.024(3) -0.005(3) -0.004(3) -0.010(3)
N16 0.048(4) 0.030(3) 0.039(4) 0.010(3) -0.031(3) -0.011(3)
N17 0.046(4) 0.026(3) 0.022(3) -0.009(3) -0.015(3) -0.002(3)
N18 0.029(3) 0.026(3) 0.035(3) -0.003(3) -0.001(3) 0.001(3)
N19 0.073(4) 0.033(3) 0.038(4) -0.020(3) -0.004(3) -0.005(3)
N20 0.073(5) 0.027(3) 0.026(3) -0.007(3) -0.007(3) -0.001(3)
N21 0.072(5) 0.029(3) 0.058(4) -0.006(3) -0.037(3) -0.014(3)
N22 0.018(3) 0.033(3) 0.055(4) -0.007(3) -0.012(3) -0.009(3)
N23 0.022(3) 0.036(3) 0.051(4) -0.018(3) -0.002(3) 0.002(3)
N24 0.020(4) 0.033(3) 0.076(4) -0.026(3) -0.005(3) 0.002(3)
O1 0.025(3) 0.026(2) 0.019(2) -0.006(2) -0.004(2) -0.0042(19)
C1A 0.110(8) 0.070(6) 0.057(6) -0.025(5) 0.006(6) -0.015(6)
N1A 0.125(8) 0.114(8) 0.080(6) -0.002(6) -0.055(6) -0.022(7)
C2A 0.124(11) 0.073(7) 0.048(6) -0.015(5) -0.027(7) -0.019(7)
O2 0.036(3) 0.028(2) 0.020(3) 0.001(2) -0.001(2) -0.011(2)
O3 0.031(3) 0.045(3) 0.031(3) 0.000(2) -0.013(2) -0.011(2)
O4 0.037(3) 0.051(3) 0.047(3) 0.005(2) -0.012(2) -0.027(3)
O5 0.030(3) 0.025(3) 0.026(2) -0.004(2) 0.000(2) -0.011(2)
O6 0.032(3) 0.019(2) 0.029(2) 0.000(2) -0.004(2) 0.002(2)
O7 0.031(3) 0.043(3) 0.035(3) -0.010(2) -0.002(2) -0.011(2)
O8 0.048(3) 0.047(3) 0.026(3) -0.004(2) -0.012(2) -0.007(2)
O9 0.027(3) 0.027(2) 0.026(2) -0.006(2) 0.000(2) -0.003(2)
O10 0.028(3) 0.038(3) 0.064(3) -0.012(2) -0.026(3) 0.004(2)
O11 0.037(3) 0.017(2) 0.027(2) -0.002(2) -0.013(2) -0.007(2)
O12 0.046(3) 0.032(3) 0.038(3) 0.000(2) 0.004(2) -0.011(3)
O1W 0.094(5) 0.051(4) 0.107(5) -0.008(3) -0.041(4) 0.004(3)
O2W 0.043(3) 0.068(4) 0.058(4) -0.017(3) -0.013(3) -0.019(3)
O3W 0.050(3) 0.034(3) 0.048(3) -0.005(2) -0.021(3) 0.010(2)
O4W 0.045(3) 0.042(3) 0.052(3) -0.008(3) -0.004(3) -0.010(3)
O5W 0.087(5) 0.094(4) 0.067(4) 0.003(4) -0.025(3) -0.062(4)
O6W 0.170(7) 0.065(4) 0.051(4) -0.009(3) -0.011(4) -0.057(5)
O7W 0.071(4) 0.071(4) 0.044(3) -0.015(3) -0.018(3) -0.006(3)
O8W 0.072(4) 0.068(4) 0.063(4) 0.003(3) -0.023(3) 0.003(3)
O9W 0.086(5) 0.104(5) 0.088(5) -0.043(5) -0.002(4) -0.022(4)
O10W 0.104(6) 0.096(5) 0.068(4) -0.003(4) -0.030(4) -0.068(4)
O11W 0.074(4) 0.068(4) 0.049(3) -0.018(3) 0.015(3) -0.038(3)
O12W 0.041(3) 0.043(3) 0.059(3) -0.019(3) -0.023(3) 0.003(2)
O13W 0.061(4) 0.065(4) 0.039(3) -0.014(3) 0.006(3) -0.035(3)
O14W 0.087(5) 0.064(4) 0.079(4) -0.019(4) -0.010(4) 0.004(3)
O15W 0.091(5) 0.078(5) 0.089(5) -0.009(4) -0.015(5) 0.014(4)
O16W 0.085(5) 0.117(6) 0.105(6) -0.050(5) -0.011(4) 0.020(4)
O17W 0.099(7) 0.134(8) 0.089(7) -0.031(6) -0.022(5) -0.020(6)
O18W 0.097(7) 0.111(7) 0.114(7) -0.058(6) -0.014(6) -0.009(6)
S1 0.0933(17) 0.0313(10) 0.0375(11) -0.0091(9) -0.0211(11) 0.0074(11)
S2 0.0353(12) 0.0336(10) 0.0759(14) 0.0033(10) -0.0195(10) -0.0038(9)
S3 0.0309(11) 0.0392(10) 0.0573(12) -0.0236(9) -0.0186(9) -0.0002(8)
S4 0.096(5) 0.0393(13) 0.0461(15) -0.0188(11) -0.045(3) 0.009(3)
S4A 0.096(5) 0.0393(13) 0.0461(15) -0.0188(11) -0.045(3) 0.009(3)
S5 0.0348(11) 0.0344(10) 0.0461(11) -0.0199(9) -0.0116(9) 0.0013(8)
S6 0.0218(10) 0.0513(12) 0.0855(15) -0.0414(11) 0.0004(10) -0.0009(9)

loop_
_atom_type_symbol
_atom_type_description
_atom_type_scat_dispersion_real
_atom_type_scat_dispersion_imag
_atom_type_scat_source
C C 0.0033 0.0016 'International Tables Vol C Tables 4.2.6.8 and 6.1.1.4'
H H 0.0000 0.0000 'International Tables Vol C Tables 4.2.6.8 and 6.1.1.4'
N N 0.0061 0.0033 'International Tables Vol C Tables 4.2.6.8 and 6.1.1.4'
O O 0.0106 0.0060 'International Tables Vol C Tables 4.2.6.8 and 6.1.1.4'
S S 0.1246 0.1234 'International Tables Vol C Tables 4.2.6.8 and 6.1.1.4'

loop_
_geom_angle_atom_site_label_1
_geom_angle_atom_site_label_2
_geom_angle_atom_site_label_3
_geom_angle
_geom_angle_site_symmetry_1
_geom_angle_site_symmetry_3
_geom_angle_publ_flag
N1 C1 O1 113.0(5) . . ?
N1 C1 C18 127.3(6) . . ?
O1 C1 C18 119.6(5) . . ?
C3 C2 O1 107.3(5) . . ?
C3 C2 C4 135.2(5) . . ?
O1 C2 C4 117.5(5) . . ?
C2 C3 N1 108.9(5) . . ?
C2 C3 C5 130.5(5) . . ?
N1 C3 C5 120.5(5) . . ?
C2 C4 H4A 109.5 . . ?
C2 C4 H4B 109.5 . . ?
H4A C4 H4B 109.5 . . ?
C2 C4 H4C 109.5 . . ?
H4A C4 H4C 109.5 . . ?
H4B C4 H4C 109.5 . . ?
O2 C5 N2 124.4(6) . . ?
O2 C5 C3 123.6(6) . . ?
N2 C5 C3 112.1(6) . . ?
N2 C6 C7 106.2(5) . . ?
N2 C6 C19 110.5(5) . . ?
C7 C6 C19 109.7(5) . . ?
N2 C6 H6 110.1 . . ?
C7 C6 H6 110.1 . . ?
C19 C6 H6 110.1 . . ?
N3 C7 O3 114.5(5) . . ?
N3 C7 C6 125.4(6) . . ?
O3 C7 C6 120.1(6) . . ?
C9 C8 O3 108.0(5) . . ?
C9 C8 C10 135.6(6) . . ?
O3 C8 C10 116.4(6) . . ?
C8 C9 N3 108.5(5) . . ?
C8 C9 C11 130.6(6) . . ?
N3 C9 C11 120.7(6) . . ?
C8 C10 H10A 109.5 . . ?
C8 C10 H10B 109.5 . . ?
H10A C10 H10B 109.5 . . ?
C8 C10 H10C 109.5 . . ?
H10A C10 H10C 109.5 . . ?
H10B C10 H10C 109.5 . . ?
O4 C11 N4 123.9(6) . . ?
O4 C11 C9 122.6(6) . . ?
N4 C11 C9 113.5(6) . . ?
N4 C12 C13 106.9(5) . . ?
N4 C12 C24 111.7(5) . . ?
C13 C12 C24 110.2(5) . . ?
N4 C12 H12 109.3 . . ?
C13 C12 H12 109.3 . . ?
C24 C12 H12 109.3 . . ?
N5 C13 O5 114.6(5) . . ?
N5 C13 C12 125.2(5) . . ?
O5 C13 C12 120.2(5) . . ?
C15 C14 O5 107.8(5) . . ?
C15 C14 C16 134.7(6) . . ?
O5 C14 C16 117.5(5) . . ?
C14 C15 N5 108.7(5) . . ?
C14 C15 C17 131.4(6) . . ?
N5 C15 C17 119.8(5) . . ?
C14 C16 H16A 109.5 . . ?
C14 C16 H16B 109.5 . . ?
H16A C16 H16B 109.5 . . ?
C14 C16 H16C 109.5 . . ?
H16A C16 H16C 109.5 . . ?
H16B C16 H16C 109.5 . . ?
O6 C17 N6 123.9(6) . . ?
O6 C17 C15 122.9(5) . . ?
N6 C17 C15 113.2(6) . . ?
N6 C18 C1 107.6(5) . . ?
N6 C18 C29 110.9(5) . . ?
C1 C18 C29 111.1(5) . . ?
N6 C18 H18 109.1 . . ?
C1 C18 H18 109.1 . . ?
C29 C18 H18 109.1 . . ?
C20 C19 C6 112.0(5) . . ?
C20 C19 H19A 109.2 . . ?
C6 C19 H19A 109.2 . . ?
C20 C19 H19B 109.2 . . ?
C6 C19 H19B 109.2 . . ?
H19A C19 H19B 107.9 . . ?
C19 C20 C21 112.8(5) . . ?
C19 C20 H20A 109.0 . . ?
C21 C20 H20A 109.0 . . ?
C19 C20 H20B 109.0 . . ?
C21 C20 H20B 109.0 . . ?
H20A C20 H20B 107.8 . . ?
N7 C21 C20 109.0(5) . . ?
N7 C21 H21A 109.9 . . ?
C20 C21 H21A 109.9 . . ?
N7 C21 H21B 109.9 . . ?
C20 C21 H21B 109.9 . . ?
H21A C21 H21B 108.3 . . ?
N7 C22 N8 116.4(5) . . ?
N7 C22 S1 122.5(5) . . ?
N8 C22 S1 121.1(5) . . ?
N8 C23 C34 110.1(5) . . ?
N8 C23 H23A 109.6 . . ?
C34 C23 H23A 109.6 . . ?
N8 C23 H23B 109.6 . . ?
C34 C23 H23B 109.6 . . ?
H23A C23 H23B 108.2 . . ?
C25 C24 C12 114.6(5) . . ?
C25 C24 H24A 108.6 . . ?
C12 C24 H24A 108.6 . . ?
C25 C24 H24B 108.6 . . ?
C12 C24 H24B 108.6 . . ?
H24A C24 H24B 107.6 . . ?
C24 C25 C26 112.3(5) . . ?
C24 C25 H25A 109.1 . . ?
C26 C25 H25A 109.1 . . ?
C24 C25 H25B 109.1 . . ?
C26 C25 H25B 109.1 . . ?
H25A C25 H25B 107.9 . . ?
N9 C26 C25 112.2(5) . . ?
N9 C26 H26A 109.2 . . ?
C25 C26 H26A 109.2 . . ?
N9 C26 H26B 109.2 . . ?
C25 C26 H26B 109.2 . . ?
H26A C26 H26B 107.9 . . ?
N10 C27 N9 114.5(5) . . ?
N10 C27 S2 123.1(5) . . ?
N9 C27 S2 122.4(5) . . ?
N10 C28 C36 109.1(5) . . ?
N10 C28 H28A 109.9 . . ?
C36 C28 H28A 109.9 . . ?
N10 C28 H28B 109.9 . . ?
C36 C28 H28B 109.9 . . ?
H28A C28 H28B 108.3 . . ?
C30 C29 C18 111.2(4) . . ?
C30 C29 H29A 109.4 . . ?
C18 C29 H29A 109.4 . . ?
C30 C29 H29B 109.4 . . ?
C18 C29 H29B 109.4 . . ?
H29A C29 H29B 108.0 . . ?
C31 C30 C29 113.8(5) . . ?
C31 C30 H30A 108.8 . . ?
C29 C30 H30A 108.8 . . ?
C31 C30 H30B 108.8 . . ?
C29 C30 H30B 108.8 . . ?
H30A C30 H30B 107.7 . . ?
N11 C31 C30 109.7(5) . . ?
N11 C31 H31A 109.7 . . ?
C30 C31 H31A 109.7 . . ?
N11 C31 H31B 109.7 . . ?
C30 C31 H31B 109.7 . . ?
H31A C31 H31B 108.2 . . ?
N11 C32 N12 115.0(5) . . ?
N11 C32 S3 124.0(5) . . ?
N12 C32 S3 120.9(5) . . ?
N12 C33 C38 107.0(4) . . ?
N12 C33 H33A 110.3 . . ?
C38 C33 H33A 110.3 . . ?
N12 C33 H33B 110.3 . . ?
C38 C33 H33B 110.3 . . ?
H33A C33 H33B 108.6 . . ?
C39 C34 C35 121.6(5) . . ?
C39 C34 C23 120.1(6) . . ?
C35 C34 C23 118.2(5) . . ?
C36 C35 C34 118.3(5) . . ?
C36 C35 C40 120.7(6) . . ?
C34 C35 C40 121.0(6) . . ?
C37 C36 C35 119.8(5) . . ?
C37 C36 C28 120.4(6) . . ?
C35 C36 C28 119.6(5) . . ?
C38 C37 C36 121.2(5) . . ?
C38 C37 C42 119.5(5) . . ?
C36 C37 C42 119.3(6) . . ?
C37 C38 C39 120.1(5) . . ?
C37 C38 C33 120.2(5) . . ?
C39 C38 C33 119.2(5) . . ?
C38 C39 C34 118.8(5) . . ?
C38 C39 C44 119.6(5) . . ?
C34 C39 C44 121.5(5) . . ?
C35 C40 C41 112.6(5) . . ?
C35 C40 H40A 109.1 . . ?
C41 C40 H40A 109.1 . . ?
C35 C40 H40B 109.1 . . ?
C41 C40 H40B 109.1 . . ?
H40A C40 H40B 107.8 . . ?
C40 C41 H41A 109.5 . . ?
C40 C41 H41B 109.5 . . ?
H41A C41 H41B 109.5 . . ?
C40 C41 H41C 109.5 . . ?
H41A C41 H41C 109.5 . . ?
H41B C41 H41C 109.5 . . ?
C37 C42 C43 114.5(5) . . ?
C37 C42 H42A 108.6 . . ?
C43 C42 H42A 108.6 . . ?
C37 C42 H42B 108.6 . . ?
C43 C42 H42B 108.6 . . ?
H42A C42 H42B 107.6 . . ?
C42 C43 H43A 109.5 . . ?
C42 C43 H43B 109.5 . . ?
H43A C43 H43B 109.5 . . ?
C42 C43 H43C 109.5 . . ?
H43A C43 H43C 109.5 . . ?
H43B C43 H43C 109.5 . . ?
C39 C44 C45 112.0(5) . . ?
C39 C44 H44A 109.2 . . ?
C45 C44 H44A 109.2 . . ?
C39 C44 H44B 109.2 . . ?
C45 C44 H44B 109.2 . . ?
H44A C44 H44B 107.9 . . ?
C44 C45 H45A 109.5 . . ?
C44 C45 H45B 109.5 . . ?
H45A C45 H45B 109.5 . . ?
C44 C45 H45C 109.5 . . ?
H45A C45 H45C 109.5 . . ?
H45B C45 H45C 109.5 . . ?
N13 C46 O7 114.8(5) . . ?
N13 C46 C63 127.2(6) . . ?
O7 C46 C63 118.0(6) . . ?
C48 C47 O7 107.1(5) . . ?
C48 C47 C49 135.9(6) . . ?
O7 C47 C49 117.0(6) . . ?
C47 C48 N13 109.0(5) . . ?
C47 C48 C50 130.8(6) . . ?
N13 C48 C50 120.1(6) . . ?
C47 C49 H49A 109.5 . . ?
C47 C49 H49B 109.5 . . ?
H49A C49 H49B 109.5 . . ?
C47 C49 H49C 109.5 . . ?
H49A C49 H49C 109.5 . . ?
H49B C49 H49C 109.5 . . ?
O8 C50 N14 123.9(6) . . ?
O8 C50 C48 122.5(6) . . ?
N14 C50 C48 113.6(6) . . ?
N14 C51 C52 106.0(5) . . ?
N14 C51 C64 111.9(5) . . ?
C52 C51 C64 112.7(5) . . ?
N14 C51 H51 108.7 . . ?
C52 C51 H51 108.7 . . ?
C64 C51 H51 108.7 . . ?
N15 C52 O9 113.7(5) . . ?
N15 C52 C51 127.8(6) . . ?
O9 C52 C51 118.2(6) . . ?
C54 C53 O9 106.6(5) . . ?
C54 C53 C55 136.1(6) . . ?
O9 C53 C55 117.3(6) . . ?
C53 C54 N15 110.3(5) . . ?
C53 C54 C56 127.1(6) . . ?
N15 C54 C56 122.5(6) . . ?
C53 C55 H55A 109.5 . . ?
C53 C55 H55B 109.5 . . ?
H55A C55 H55B 109.5 . . ?
C53 C55 H55C 109.5 . . ?
H55A C55 H55C 109.5 . . ?
H55B C55 H55C 109.5 . . ?
O10 C56 N16 123.9(6) . . ?
O10 C56 C54 125.9(7) . . ?
N16 C56 C54 110.2(7) . . ?
N16 C57 C69 115.6(6) . . ?
N16 C57 C58 107.3(5) . . ?
C69 C57 C58 123.4(7) . . ?
N16 C57 C69A 109.5(15) . . ?
C58 C57 C69A 96.9(10) . . ?
N16 C57 H57 102.5 . . ?
C69 C57 H57 102.5 . . ?
C58 C57 H57 102.5 . . ?
C69A C57 H57 135.4 . . ?
N17 C58 O11 113.9(6) . . ?
N17 C58 C57 126.4(6) . . ?
O11 C58 C57 119.5(6) . . ?
C60 C59 O11 106.8(5) . . ?
C60 C59 C61 136.6(6) . . ?
O11 C59 C61 116.6(5) . . ?
C59 C60 N17 110.0(6) . . ?
C59 C60 C62 130.8(6) . . ?
N17 C60 C62 119.2(5) . . ?
C59 C61 H61A 109.5 . . ?
C59 C61 H61B 109.5 . . ?
H61A C61 H61B 109.5 . . ?
C59 C61 H61C 109.5 . . ?
H61A C61 H61C 109.5 . . ?
H61B C61 H61C 109.5 . . ?
O12 C62 N18 125.5(6) . . ?
O12 C62 C60 121.6(6) . . ?
N18 C62 C60 112.9(6) . . ?
N18 C63 C46 104.9(5) . . ?
N18 C63 C74 111.3(5) . . ?
C46 C63 C74 112.0(5) . . ?
N18 C63 H63 109.5 . . ?
C46 C63 H63 109.5 . . ?
C74 C63 H63 109.5 . . ?
C65 C64 C51 112.2(5) . . ?
C65 C64 H64A 109.2 . . ?
C51 C64 H64A 109.2 . . ?
C65 C64 H64B 109.2 . . ?
C51 C64 H64B 109.2 . . ?
H64A C64 H64B 107.9 . . ?
C64 C65 C66 113.7(5) . . ?
C64 C65 H65A 108.8 . . ?
C66 C65 H65A 108.8 . . ?
C64 C65 H65B 108.8 . . ?
C66 C65 H65B 108.8 . . ?
H65A C65 H65B 107.7 . . ?
N19 C66 C65 106.6(5) . . ?
N19 C66 H66A 110.4 . . ?
C65 C66 H66A 110.4 . . ?
N19 C66 H66B 110.4 . . ?
C65 C66 H66B 110.4 . . ?
H66A C66 H66B 108.6 . . ?
N19 C67 N20 112.6(6) . . ?
N19 C67 S4A 128.0(11) . . ?
N20 C67 S4A 116.2(9) . . ?
N19 C67 S4 122.9(5) . . ?
N20 C67 S4 124.5(5) . . ?
N20 C68 C79 107.0(5) . . ?
N20 C68 H68A 110.3 . . ?
C79 C68 H68A 110.3 . . ?
N20 C68 H68B 110.3 . . ?
C79 C68 H68B 110.3 . . ?
H68A C68 H68B 108.6 . . ?
C57 C69 C70 103.5(7) . . ?
C57 C69 H69A 111.1 . . ?
C70 C69 H69A 111.1 . . ?
C57 C69 H69B 111.1 . . ?
C70 C69 H69B 111.1 . . ?
H69A C69 H69B 109.0 . . ?
C69 C70 C71 107.2(6) . . ?
C69 C70 H70A 110.3 . . ?
C71 C70 H70A 110.3 . . ?
C69 C70 H70B 110.3 . . ?
C71 C70 H70B 110.3 . . ?
H70A C70 H70B 108.5 . . ?
N21 C71 C70 100.4(7) . . ?
N21 C71 H71A 111.7 . . ?
C70 C71 H71A 111.7 . . ?
N21 C71 H71B 111.7 . . ?
C70 C71 H71B 111.7 . . ?
H71A C71 H71B 109.5 . . ?
C70A C69A C57 114.8(17) . . ?
C70A C69A H69C 108.6 . . ?
C57 C69A H69C 108.6 . . ?
C70A C69A H69D 108.6 . . ?
C57 C69A H69D 108.6 . . ?
H69C C69A H69D 107.6 . . ?
C71A C70A C69A 109.4(10) . . ?
C71A C70A H70C 109.8 . . ?
C69A C70A H70C 109.8 . . ?
C71A C70A H70D 109.8 . . ?
C69A C70A H70D 109.8 . . ?
H70C C70A H70D 108.2 . . ?
N21 C71A C70A 121(2) . . ?
N21 C71A H71C 107.1 . . ?
C70A C71A H71C 107.1 . . ?
N21 C71A H71D 107.1 . . ?
C70A C71A H71D 107.1 . . ?
H71C C71A H71D 106.8 . . ?
N22 C72 N21 113.0(6) . . ?
N22 C72 S5 122.9(5) . . ?
N21 C72 S5 124.1(5) . . ?
N22 C73 C81 105.2(5) . . ?
N22 C73 H73A 110.7 . . ?
C81 C73 H73A 110.7 . . ?
N22 C73 H73B 110.7 . . ?
C81 C73 H73B 110.7 . . ?
H73A C73 H73B 108.8 . . ?
C63 C74 C75 112.7(5) . . ?
C63 C74 H74A 109.0 . . ?
C75 C74 H74A 109.0 . . ?
C63 C74 H74B 109.0 . . ?
C75 C74 H74B 109.0 . . ?
H74A C74 H74B 107.8 . . ?
C76 C75 C74 114.0(5) . . ?
C76 C75 H75A 108.8 . . ?
C74 C75 H75A 108.8 . . ?
C76 C75 H75B 108.8 . . ?
C74 C75 H75B 108.8 . . ?
H75A C75 H75B 107.6 . . ?
N23 C76 C75 109.8(5) . . ?
N23 C76 H76A 109.7 . . ?
C75 C76 H76A 109.7 . . ?
N23 C76 H76B 109.7 . . ?
C75 C76 H76B 109.7 . . ?
H76A C76 H76B 108.2 . . ?
N24 C77 N23 116.0(5) . . ?
N24 C77 S6 121.4(5) . . ?
N23 C77 S6 122.5(5) . . ?
N24 C78 C83 107.8(5) . . ?
N24 C78 H78A 110.2 . . ?
C83 C78 H78A 110.2 . . ?
N24 C78 H78B 110.2 . . ?
C83 C78 H78B 110.2 . . ?
H78A C78 H78B 108.5 . . ?
C84 C79 C80 121.4(5) . . ?
C84 C79 C68 120.7(6) . . ?
C80 C79 C68 117.7(6) . . ?
C81 C80 C79 118.0(6) . . ?
C81 C80 C85 120.6(6) . . ?
C79 C80 C85 121.4(6) . . ?
C80 C81 C82 121.9(6) . . ?
C80 C81 C73 118.8(6) . . ?
C82 C81 C73 118.1(6) . . ?
C83 C82 C81 118.3(5) . . ?
C83 C82 C87 121.4(6) . . ?
C81 C82 C87 120.2(6) . . ?
C84 C83 C82 121.2(6) . . ?
C84 C83 C78 119.4(6) . . ?
C82 C83 C78 119.1(5) . . ?
C83 C84 C79 119.0(6) . . ?
C83 C84 C89 119.7(6) . . ?
C79 C84 C89 121.3(6) . . ?
C80 C85 C86 112.3(5) . . ?
C80 C85 H85A 109.1 . . ?
C86 C85 H85A 109.1 . . ?
C80 C85 H85B 109.1 . . ?
C86 C85 H85B 109.1 . . ?
H85A C85 H85B 107.9 . . ?
C85 C86 H86A 109.5 . . ?
C85 C86 H86B 109.5 . . ?
H86A C86 H86B 109.5 . . ?
C85 C86 H86C 109.5 . . ?
H86A C86 H86C 109.5 . . ?
H86B C86 H86C 109.5 . . ?
C82 C87 C88 114.2(5) . . ?
C82 C87 H87A 108.7 . . ?
C88 C87 H87A 108.7 . . ?
C82 C87 H87B 108.7 . . ?
C88 C87 H87B 108.7 . . ?
H87A C87 H87B 107.6 . . ?
C87 C88 H88A 109.5 . . ?
C87 C88 H88B 109.5 . . ?
H88A C88 H88B 109.5 . . ?
C87 C88 H88C 109.5 . . ?
H88A C88 H88C 109.5 . . ?
H88B C88 H88C 109.5 . . ?
C84 C89 C90 112.6(5) . . ?
C84 C89 H89A 109.1 . . ?
C90 C89 H89A 109.1 . . ?
C84 C89 H89B 109.1 . . ?
C90 C89 H89B 109.1 . . ?
H89A C89 H89B 107.8 . . ?
C89 C90 H90A 109.5 . . ?
C89 C90 H90B 109.5 . . ?
H90A C90 H90B 109.5 . . ?
C89 C90 H90C 109.5 . . ?
H90A C90 H90C 109.5 . . ?
H90B C90 H90C 109.5 . . ?
C1 N1 C3 105.5(5) . . ?
C5 N2 C6 125.4(5) . . ?
C5 N2 H2 117.3 . . ?
C6 N2 H2 117.3 . . ?
C7 N3 C9 104.5(5) . . ?
C11 N4 C12 124.8(5) . . ?
C11 N4 H4 117.6 . . ?
C12 N4 H4 117.6 . . ?
C13 N5 C15 104.2(5) . . ?
C17 N6 C18 125.3(5) . . ?
C17 N6 H6A 117.4 . . ?
C18 N6 H6A 117.4 . . ?
C22 N7 C21 125.1(5) . . ?
C22 N7 H7 117.5 . . ?
C21 N7 H7 117.5 . . ?
C22 N8 C23 125.8(5) . . ?
C22 N8 H8 117.1 . . ?
C23 N8 H8 117.1 . . ?
C27 N9 C26 127.5(5) . . ?
C27 N9 H9 116.3 . . ?
C26 N9 H9 116.3 . . ?
C27 N10 C28 127.5(5) . . ?
C27 N10 H10 116.2 . . ?
C28 N10 H10 116.2 . . ?
C32 N11 C31 125.6(5) . . ?
C32 N11 H11 117.2 . . ?
C31 N11 H11 117.2 . . ?
C32 N12 C33 127.1(5) . . ?
C32 N12 H12A 116.4 . . ?
C33 N12 H12A 116.4 . . ?
C46 N13 C48 103.6(5) . . ?
C50 N14 C51 125.3(5) . . ?
C50 N14 H14 117.4 . . ?
C51 N14 H14 117.4 . . ?
C52 N15 C54 104.7(5) . . ?
C56 N16 C57 123.7(6) . . ?
C56 N16 H16 118.1 . . ?
C57 N16 H16 118.1 . . ?
C58 N17 C60 103.7(5) . . ?
C62 N18 C63 124.3(5) . . ?
C62 N18 H18A 117.8 . . ?
C63 N18 H18A 117.8 . . ?
C67 N19 C66 125.0(6) . . ?
C67 N19 H19 117.5 . . ?
C66 N19 H19 117.5 . . ?
C67 N20 C68 126.1(6) . . ?
C67 N20 H20 116.9 . . ?
C68 N20 H20 116.9 . . ?
C72 N21 C71 131.2(7) . . ?
C72 N21 C71A 122.5(8) . . ?
C72 N21 H21 114.4 . . ?
C71 N21 H21 114.4 . . ?
C71A N21 H21 123.0 . . ?
C72 N22 C73 128.1(5) . . ?
C72 N22 H22 116.0 . . ?
C73 N22 H22 116.0 . . ?
C77 N23 C76 124.2(5) . . ?
C77 N23 H23 117.9 . . ?
C76 N23 H23 117.9 . . ?
C77 N24 C78 125.3(5) . . ?
C77 N24 H24 117.3 . . ?
C78 N24 H24 117.3 . . ?
C1 O1 C2 105.3(4) . . ?
C2A C1A H1A1 109.5 . . ?
C2A C1A H1A2 109.5 . . ?
H1A1 C1A H1A2 109.5 . . ?
C2A C1A H1A3 109.5 . . ?
H1A1 C1A H1A3 109.5 . . ?
H1A2 C1A H1A3 109.5 . . ?
N1A C2A C1A 178.3(11) . . ?
C7 O3 C8 104.4(5) . . ?
C13 O5 C14 104.7(4) . . ?
C46 O7 C47 105.4(5) . . ?
C52 O9 C53 104.7(4) . . ?
C58 O11 C59 105.5(5) . . ?
H1O O1W H2O 112(5) . . ?
H3O O2W H4O 106(8) . . ?
H5O O3W H6O 111(5) . . ?
H7O O4W H8O 120(8) . . ?
H9O O5W H10O 112(5) . . ?
H11O O6W H12O 112(5) . . ?
H13O O7W H14O 102(8) . . ?
H15O O8W H16O 112(5) . . ?
H17O O9W H18O 136(8) . . ?
H19O O10W H20O 115(8) . . ?
H21O O11W H22O 112(5) . . ?
H23O O12W H24O 132(8) . . ?
H25O O13W H26O 109(7) . . ?
H27O O14W H28O 112(5) . . ?
H29O O15W H30O 128(9) . . ?
H31O O16W H32O 112(5) . . ?

loop_
_geom_bond_atom_site_label_1
_geom_bond_atom_site_label_2
_geom_bond_distance
_geom_bond_site_symmetry_2
_geom_bond_publ_flag
C1 N1 1.302(7) . ?
C1 O1 1.372(7) . ?
C1 C18 1.463(8) . ?
C2 C3 1.357(8) . ?
C2 O1 1.395(7) . ?
C2 C4 1.484(8) . ?
C3 N1 1.410(7) . ?
C3 C5 1.469(8) . ?
C4 H4A 0.9800 . ?
C4 H4B 0.9800 . ?
C4 H4C 0.9800 . ?
C5 O2 1.228(7) . ?
C5 N2 1.344(7) . ?
C6 N2 1.446(7) . ?
C6 C7 1.517(9) . ?
C6 C19 1.553(8) . ?
C6 H6 1.0000 . ?
C7 N3 1.288(7) . ?
C7 O3 1.357(7) . ?
C8 C9 1.349(9) . ?
C8 O3 1.380(7) . ?
C8 C10 1.480(9) . ?
C9 N3 1.410(7) . ?
C9 C11 1.449(9) . ?
C10 H10A 0.9800 . ?
C10 H10B 0.9800 . ?
C10 H10C 0.9800 . ?
C11 O4 1.240(7) . ?
C11 N4 1.353(8) . ?
C12 N4 1.464(7) . ?
C12 C13 1.488(9) . ?
C12 C24 1.537(8) . ?
C12 H12 1.0000 . ?
C13 N5 1.291(7) . ?
C13 O5 1.354(7) . ?
C14 C15 1.344(8) . ?
C14 O5 1.390(7) . ?
C14 C16 1.500(8) . ?
C15 N5 1.425(8) . ?
C15 C17 1.468(9) . ?
C16 H16A 0.9800 . ?
C16 H16B 0.9800 . ?
C16 H16C 0.9800 . ?
C17 O6 1.231(7) . ?
C17 N6 1.347(7) . ?
C18 N6 1.451(7) . ?
C18 C29 1.535(8) . ?
C18 H18 1.0000 . ?
C19 C20 1.501(8) . ?
C19 H19A 0.9900 . ?
C19 H19B 0.9900 . ?
C20 C21 1.527(8) . ?
C20 H20A 0.9900 . ?
C20 H20B 0.9900 . ?
C21 N7 1.470(8) . ?
C21 H21A 0.9900 . ?
C21 H21B 0.9900 . ?
C22 N7 1.331(8) . ?
C22 N8 1.339(7) . ?
C22 S1 1.697(7) . ?
C23 N8 1.473(8) . ?
C23 C34 1.536(8) . ?
C23 H23A 0.9900 . ?
C23 H23B 0.9900 . ?
C24 C25 1.499(8) . ?
C24 H24A 0.9900 . ?
C24 H24B 0.9900 . ?
C25 C26 1.539(9) . ?
C25 H25A 0.9900 . ?
C25 H25B 0.9900 . ?
C26 N9 1.444(8) . ?
C26 H26A 0.9900 . ?
C26 H26B 0.9900 . ?
C27 N10 1.325(8) . ?
C27 N9 1.330(7) . ?
C27 S2 1.686(6) . ?
C28 N10 1.463(8) . ?
C28 C36 1.512(8) . ?
C28 H28A 0.9900 . ?
C28 H28B 0.9900 . ?
C29 C30 1.515(8) . ?
C29 H29A 0.9900 . ?
C29 H29B 0.9900 . ?
C30 C31 1.491(8) . ?
C30 H30A 0.9900 . ?
C30 H30B 0.9900 . ?
C31 N11 1.460(7) . ?
C31 H31A 0.9900 . ?
C31 H31B 0.9900 . ?
C32 N11 1.328(7) . ?
C32 N12 1.354(7) . ?
C32 S3 1.690(6) . ?
C33 N12 1.460(7) . ?
C33 C38 1.495(8) . ?
C33 H33A 0.9900 . ?
C33 H33B 0.9900 . ?
C34 C39 1.404(8) . ?
C34 C35 1.415(8) . ?
C35 C36 1.409(8) . ?
C35 C40 1.497(9) . ?
C36 C37 1.400(8) . ?
C37 C38 1.392(8) . ?
C37 C42 1.522(8) . ?
C38 C39 1.402(8) . ?
C39 C44 1.527(8) . ?
C40 C41 1.547(9) . ?
C40 H40A 0.9900 . ?
C40 H40B 0.9900 . ?
C41 H41A 0.9800 . ?
C41 H41B 0.9800 . ?
C41 H41C 0.9800 . ?
C42 C43 1.526(9) . ?
C42 H42A 0.9900 . ?
C42 H42B 0.9900 . ?
C43 H43A 0.9800 . ?
C43 H43B 0.9800 . ?
C43 H43C 0.9800 . ?
C44 C45 1.548(9) . ?
C44 H44A 0.9900 . ?
C44 H44B 0.9900 . ?
C45 H45A 0.9800 . ?
C45 H45B 0.9800 . ?
C45 H45C 0.9800 . ?
C46 N13 1.280(7) . ?
C46 O7 1.351(7) . ?
C46 C63 1.517(8) . ?
C47 C48 1.353(8) . ?
C47 O7 1.367(7) . ?
C47 C49 1.473(9) . ?
C48 N13 1.419(7) . ?
C48 C50 1.457(8) . ?
C49 H49A 0.9800 . ?
C49 H49B 0.9800 . ?
C49 H49C 0.9800 . ?
C50 O8 1.245(7) . ?
C50 N14 1.343(8) . ?
C51 N14 1.474(7) . ?
C51 C52 1.484(8) . ?
C51 C64 1.507(8) . ?
C51 H51 1.0000 . ?
C52 N15 1.280(7) . ?
C52 O9 1.360(7) . ?
C53 C54 1.325(8) . ?
C53 O9 1.399(7) . ?
C53 C55 1.466(9) . ?
C54 N15 1.400(7) . ?
C54 C56 1.497(9) . ?
C55 H55A 0.9800 . ?
C55 H55B 0.9800 . ?
C55 H55C 0.9800 . ?
C56 O10 1.197(8) . ?
C56 N16 1.371(9) . ?
C57 N16 1.461(7) . ?
C57 C69 1.478(8) . ?
C57 C58 1.485(9) . ?
C57 C69A 1.576(10) . ?
C57 H57 1.0000 . ?
C58 N17 1.304(8) . ?
C58 O11 1.348(7) . ?
C59 C60 1.335(8) . ?
C59 O11 1.393(7) . ?
C59 C61 1.475(8) . ?
C60 N17 1.416(8) . ?
C60 C62 1.490(9) . ?
C61 H61A 0.9800 . ?
C61 H61B 0.9800 . ?
C61 H61C 0.9800 . ?
C62 O12 1.222(7) . ?
C62 N18 1.351(8) . ?
C63 N18 1.465(8) . ?
C63 C74 1.521(8) . ?
C63 H63 1.0000 . ?
C64 C65 1.462(9) . ?
C64 H64A 0.9900 . ?
C64 H64B 0.9900 . ?
C65 C66 1.562(9) . ?
C65 H65A 0.9900 . ?
C65 H65B 0.9900 . ?
C66 N19 1.464(8) . ?
C66 H66A 0.9900 . ?
C66 H66B 0.9900 . ?
C67 N19 1.341(8) . ?
C67 N20 1.358(8) . ?
C67 S4A 1.60(3) . ?
C67 S4 1.692(10) . ?
C68 N20 1.466(8) . ?
C68 C79 1.530(8) . ?
C68 H68A 0.9900 . ?
C68 H68B 0.9900 . ?
C69 C70 1.496(8) . ?
C69 H69A 0.9900 . ?
C69 H69B 0.9900 . ?
C70 C71 1.622(9) . ?
C70 H70A 0.9900 . ?
C70 H70B 0.9900 . ?
C71 N21 1.473(8) . ?
C71 H71A 0.9900 . ?
C71 H71B 0.9900 . ?
C69A C70A 1.547(10) . ?
C69A H69C 0.9900 . ?
C69A H69D 0.9900 . ?
C70A C71A 1.544(11) . ?
C70A H70C 0.9900 . ?
C70A H70D 0.9900 . ?
C71A N21 1.525(11) . ?
C71A H71C 0.9900 . ?
C71A H71D 0.9900 . ?
C72 N22 1.330(8) . ?
C72 N21 1.335(8) . ?
C72 S5 1.682(7) . ?
C73 N22 1.457(8) . ?
C73 C81 1.528(8) . ?
C73 H73A 0.9900 . ?
C73 H73B 0.9900 . ?
C74 C75 1.527(8) . ?
C74 H74A 0.9900 . ?
C74 H74B 0.9900 . ?
C75 C76 1.502(8) . ?
C75 H75A 0.9900 . ?
C75 H75B 0.9900 . ?
C76 N23 1.475(8) . ?
C76 H76A 0.9900 . ?
C76 H76B 0.9900 . ?
C77 N24 1.314(7) . ?
C77 N23 1.349(8) . ?
C77 S6 1.681(6) . ?
C78 N24 1.479(8) . ?
C78 C83 1.508(9) . ?
C78 H78A 0.9900 . ?
C78 H78B 0.9900 . ?
C79 C84 1.401(9) . ?
C79 C80 1.410(9) . ?
C80 C81 1.398(8) . ?
C80 C85 1.494(9) . ?
C81 C82 1.411(9) . ?
C82 C83 1.403(8) . ?
C82 C87 1.497(8) . ?
C83 C84 1.397(9) . ?
C84 C89 1.523(9) . ?
C85 C86 1.556(9) . ?
C85 H85A 0.9900 . ?
C85 H85B 0.9900 . ?
C86 H86A 0.9800 . ?
C86 H86B 0.9800 . ?
C86 H86C 0.9800 . ?
C87 C88 1.508(10) . ?
C87 H87A 0.9900 . ?
C87 H87B 0.9900 . ?
C88 H88A 0.9800 . ?
C88 H88B 0.9800 . ?
C88 H88C 0.9800 . ?
C89 C90 1.535(9) . ?
C89 H89A 0.9900 . ?
C89 H89B 0.9900 . ?
C90 H90A 0.9800 . ?
C90 H90B 0.9800 . ?
C90 H90C 0.9800 . ?
N2 H2 0.8800 . ?
N4 H4 0.8800 . ?
N6 H6A 0.8800 . ?
N7 H7 0.8800 . ?
N8 H8 0.8800 . ?
N9 H9 0.8800 . ?
N10 H10 0.8800 . ?
N11 H11 0.8800 . ?
N12 H12A 0.8800 . ?
N14 H14 0.8800 . ?
N16 H16 0.8800 . ?
N18 H18A 0.8800 . ?
N19 H19 0.8800 . ?
N20 H20 0.8800 . ?
N21 H21 0.8800 . ?
N22 H22 0.8800 . ?
N23 H23 0.8800 . ?
N24 H24 0.8800 . ?
C1A C2A 1.442(14) . ?
C1A H1A1 0.9800 . ?
C1A H1A2 0.9800 . ?
C1A H1A3 0.9800 . ?
N1A C2A 1.148(13) . ?
O1W H1O 0.87(4) . ?
O1W H2O 0.87(4) . ?
O2W H3O 0.87(4) . ?
O2W H4O 0.87(4) . ?
O3W H5O 0.87(4) . ?
O3W H6O 0.87(4) . ?
O4W H7O 0.87(4) . ?
O4W H8O 0.87(4) . ?
O5W H9O 0.87(4) . ?
O5W H10O 0.87(4) . ?
O6W H11O 0.87(4) . ?
O6W H12O 0.87(4) . ?
O7W H13O 0.870(16) . ?
O7W H14O 0.87(7) . ?
O8W H15O 0.87(4) . ?
O8W H16O 0.87(4) . ?
O9W H17O 0.87(4) . ?
O9W H18O 0.87(4) . ?
O10W H19O 0.87(4) . ?
O10W H20O 0.87(4) . ?
O11W H21O 0.87(4) . ?
O11W H22O 0.87(4) . ?
O12W H23O 0.87(4) . ?
O12W H24O 0.87(4) . ?
O13W H25O 0.87(4) . ?
O13W H26O 0.87(4) . ?
O14W H27O 0.87(4) . ?
O14W H28O 0.87(4) . ?
O15W H29O 0.87(4) . ?
O15W H30O 0.87(4) . ?
O16W H31O 0.87(4) . ?
O16W H32O 0.87(4) . ?

loop_
_geom_hbond_atom_site_label_D
_geom_hbond_atom_site_label_H
_geom_hbond_atom_site_label_A
_geom_hbond_distance_DH
_geom_hbond_distance_HA
_geom_hbond_distance_DA
_geom_hbond_angle_DHA
_geom_hbond_site_symmetry_A
N2 H2 N1 0.88 2.24 2.693(7) 111.8 .
N6 H6A N5 0.88 2.27 2.712(7) 111.3 .
N7 H7 O1W 0.88 2.15 2.949(7) 151.5 .
N8 H8 O1W 0.88 2.24 3.033(8) 150.7 .
N9 H9 O3W 0.88 2.11 2.986(6) 171.7 .
N10 H10 O3W 0.88 2.60 3.360(7) 145.7 .
N11 H11 O2W 0.88 2.15 2.959(7) 152.2 .
N12 H12A O2W 0.88 2.08 2.899(7) 155.5 .
N14 H14 N13 0.88 2.26 2.706(7) 111.0 .
N16 H16 N15 0.88 2.28 2.729(7) 111.4 .
N19 H19 O15W 0.88 2.12 2.949(9) 156.7 .
N20 H20 O15W 0.88 2.31 3.102(9) 150.0 .
N21 H21 O10W 0.88 2.29 3.126(9) 159.5 .
N22 H22 O10W 0.88 2.19 3.020(7) 156.5 .
N23 H23 O12W 0.88 2.37 2.976(7) 126.5 .
N24 H24 O10W 0.88 2.48 3.353(9) 174.0 .
O1W H1O N1A 0.87(4) 2.29(5) 3.148(12) 170(6) .
O2W H3O O3W 0.87(4) 1.97(6) 2.831(7) 169(8) .
O2W H4O N1A 0.87(4) 2.06(5) 2.925(10) 171(8) .
O3W H5O O4W 0.87(4) 1.82(4) 2.690(7) 171(7) .
O3W H6O S5 0.87(4) 2.46(4) 3.328(5) 178(5) 1_565
O4W H7O O5W 0.87(4) 1.97(5) 2.824(7) 166(7) 1_565
O4W H8O O12 0.87(4) 1.93(4) 2.792(7) 170(8) 1_665
O5W H9O O10 0.87(4) 2.01(6) 2.848(7) 160(6) .
O5W H10O O6W 0.87(4) 2.17(4) 3.002(9) 163(5) .
O6W H11O O7W 0.87(4) 1.85(6) 2.688(8) 164(6) .
O6W H12O O5W 0.87(4) 2.58(8) 3.002(9) 111(7) .
O7W H13O S5 0.870(16) 2.49(3) 3.318(5) 158(7) .
O7W H14O O8W 0.87(4) 1.92(7) 2.789(8) 180(9) .
O8W H15O O16W 0.87(4) 2.24(4) 2.873(10) 130(4) .
O8W H16O S6 0.87(4) 2.55(4) 3.390(6) 165(5) 1_655
O9W H17O S1 0.87(4) 2.76(6) 3.426(7) 134(7) .
O9W H18O O16W 0.87(4) 2.14(7) 2.768(10) 129(7) 1_556
O10W H19O O18W 0.87(4) 2.03(5) 2.788(11) 145(8) .
O10W H19O O19W 0.87(4) 2.09(8) 2.572(19) 114(7) .
O10W H20O O12W 0.87(4) 1.87(7) 2.731(8) 172(8) .
O11W H21O O13W 0.87(4) 2.04(5) 2.748(7) 137(6) .
O12W H23O O11W 0.87(4) 1.95(7) 2.788(7) 165(8) 1_455
O12W H24O S3 0.87(4) 2.42(5) 3.259(5) 163(7) 1_545
O13W H25O O4 0.87(4) 2.00(7) 2.843(6) 161(7) 1_545
O13W H26O O8 0.87(4) 2.14(4) 2.933(7) 151(7) 1_656
O14W H27O O8 0.87(4) 2.05(3) 2.888(7) 160(7) 1_656
O14W H28O O23W 0.87(4) 2.34(4) 3.17(3) 160(6) .
O15W H29O O6W 0.87(4) 2.22(6) 2.895(10) 134(7) .
O15W H30O O19W 0.87(4) 1.71(2) 2.58(2) 175(9) .
O15W H30O O18W 0.87(4) 2.46(7) 3.028(12) 123(7) .
O16W H31O O8W 0.87(4) 2.26(6) 2.873(10) 128(6) .
O16W H32O O17W 0.87(4) 1.99(4) 2.714(11) 140(6) 1_655
O16W H32O O26W 0.87(4) 2.46(7) 2.94(3) 115(5) 1_655

loop_
_geom_torsion_atom_site_label_1
_geom_torsion_atom_site_label_2
_geom_torsion_atom_site_label_3
_geom_torsion_atom_site_label_4
_geom_torsion
_geom_torsion_site_symmetry_1
_geom_torsion_site_symmetry_2
_geom_torsion_site_symmetry_3
_geom_torsion_site_symmetry_4
_geom_torsion_publ_flag
O1 C2 C3 N1 -0.4(6) . . . . ?
C4 C2 C3 N1 179.9(6) . . . . ?
O1 C2 C3 C5 178.5(5) . . . . ?
C4 C2 C3 C5 -1.2(11) . . . . ?
C2 C3 C5 O2 -3.3(9) . . . . ?
N1 C3 C5 O2 175.6(5) . . . . ?
C2 C3 C5 N2 176.2(6) . . . . ?
N1 C3 C5 N2 -4.9(7) . . . . ?
N2 C6 C7 N3 -38.6(8) . . . . ?
C19 C6 C7 N3 80.9(7) . . . . ?
N2 C6 C7 O3 144.2(5) . . . . ?
C19 C6 C7 O3 -96.3(6) . . . . ?
O3 C8 C9 N3 0.5(7) . . . . ?
C10 C8 C9 N3 -178.5(8) . . . . ?
O3 C8 C9 C11 176.7(6) . . . . ?
C10 C8 C9 C11 -2.2(13) . . . . ?
C8 C9 C11 O4 3.4(11) . . . . ?
N3 C9 C11 O4 179.3(6) . . . . ?
C8 C9 C11 N4 -177.0(7) . . . . ?
N3 C9 C11 N4 -1.1(8) . . . . ?
N4 C12 C13 N5 -29.3(7) . . . . ?
C24 C12 C13 N5 92.3(7) . . . . ?
N4 C12 C13 O5 152.7(5) . . . . ?
C24 C12 C13 O5 -85.6(6) . . . . ?
O5 C14 C15 N5 0.0(6) . . . . ?
C16 C14 C15 N5 178.5(6) . . . . ?
O5 C14 C15 C17 -179.4(5) . . . . ?
C16 C14 C15 C17 -0.9(11) . . . . ?
C14 C15 C17 O6 -8.2(10) . . . . ?
N5 C15 C17 O6 172.5(5) . . . . ?
C14 C15 C17 N6 171.7(6) . . . . ?
N5 C15 C17 N6 -7.7(7) . . . . ?
N1 C1 C18 N6 -23.9(8) . . . . ?
O1 C1 C18 N6 160.7(5) . . . . ?
N1 C1 C18 C29 97.7(7) . . . . ?
O1 C1 C18 C29 -77.7(6) . . . . ?
N2 C6 C19 C20 -66.2(6) . . . . ?
C7 C6 C19 C20 177.0(5) . . . . ?
C6 C19 C20 C21 166.4(5) . . . . ?
C19 C20 C21 N7 -70.4(7) . . . . ?
N4 C12 C24 C25 -56.6(7) . . . . ?
C13 C12 C24 C25 -175.3(5) . . . . ?
C12 C24 C25 C26 -178.7(5) . . . . ?
C24 C25 C26 N9 -56.1(7) . . . . ?
N6 C18 C29 C30 -66.0(6) . . . . ?
C1 C18 C29 C30 174.3(5) . . . . ?
C18 C29 C30 C31 176.2(5) . . . . ?
C29 C30 C31 N11 -66.0(7) . . . . ?
N8 C23 C34 C39 -91.1(6) . . . . ?
N8 C23 C34 C35 85.8(6) . . . . ?
C39 C34 C35 C36 -4.8(8) . . . . ?
C23 C34 C35 C36 178.3(5) . . . . ?
C39 C34 C35 C40 176.9(5) . . . . ?
C23 C34 C35 C40 0.1(8) . . . . ?
C34 C35 C36 C37 2.5(8) . . . . ?
C40 C35 C36 C37 -179.2(5) . . . . ?
C34 C35 C36 C28 178.0(5) . . . . ?
C40 C35 C36 C28 -3.7(8) . . . . ?
N10 C28 C36 C37 76.3(7) . . . . ?
N10 C28 C36 C35 -99.1(6) . . . . ?
C35 C36 C37 C38 1.0(8) . . . . ?
C28 C36 C37 C38 -174.5(5) . . . . ?
C35 C36 C37 C42 179.7(5) . . . . ?
C28 C36 C37 C42 4.2(8) . . . . ?
C36 C37 C38 C39 -2.3(8) . . . . ?
C42 C37 C38 C39 179.0(5) . . . . ?
C36 C37 C38 C33 169.7(5) . . . . ?
C42 C37 C38 C33 -9.0(8) . . . . ?
N12 C33 C38 C37 -81.2(6) . . . . ?
N12 C33 C38 C39 90.9(6) . . . . ?
C37 C38 C39 C34 0.1(8) . . . . ?
C33 C38 C39 C34 -172.0(5) . . . . ?
C37 C38 C39 C44 177.2(5) . . . . ?
C33 C38 C39 C44 5.1(7) . . . . ?
C35 C34 C39 C38 3.5(8) . . . . ?
C23 C34 C39 C38 -179.7(5) . . . . ?
C35 C34 C39 C44 -173.5(5) . . . . ?
C23 C34 C39 C44 3.3(8) . . . . ?
C36 C35 C40 C41 -84.6(7) . . . . ?
C34 C35 C40 C41 93.6(7) . . . . ?
C38 C37 C42 C43 -82.5(7) . . . . ?
C36 C37 C42 C43 98.8(7) . . . . ?
C38 C39 C44 C45 81.6(7) . . . . ?
C34 C39 C44 C45 -101.4(6) . . . . ?
O7 C47 C48 N13 -0.3(7) . . . . ?
C49 C47 C48 N13 179.2(7) . . . . ?
O7 C47 C48 C50 -179.0(5) . . . . ?
C49 C47 C48 C50 0.5(12) . . . . ?
C47 C48 C50 O8 -5.2(10) . . . . ?
N13 C48 C50 O8 176.2(5) . . . . ?
C47 C48 C50 N14 175.6(6) . . . . ?
N13 C48 C50 N14 -3.0(7) . . . . ?
N14 C51 C52 N15 -13.1(8) . . . . ?
C64 C51 C52 N15 109.6(7) . . . . ?
N14 C51 C52 O9 173.3(4) . . . . ?
C64 C51 C52 O9 -63.9(7) . . . . ?
O9 C53 C54 N15 0.5(6) . . . . ?
C55 C53 C54 N15 -177.7(6) . . . . ?
O9 C53 C54 C56 178.1(5) . . . . ?
C55 C53 C54 C56 0.0(11) . . . . ?
C53 C54 C56 O10 -4.8(10) . . . . ?
N15 C54 C56 O10 172.6(6) . . . . ?
C53 C54 C56 N16 175.5(6) . . . . ?
N15 C54 C56 N16 -7.1(7) . . . . ?
N16 C57 C58 N17 -28.7(8) . . . . ?
C69 C57 C58 N17 109.6(8) . . . . ?
C69A C57 C58 N17 84.2(16) . . . . ?
N16 C57 C58 O11 156.2(5) . . . . ?
C69 C57 C58 O11 -65.5(9) . . . . ?
C69A C57 C58 O11 -90.9(16) . . . . ?
O11 C59 C60 N17 -2.0(6) . . . . ?
C61 C59 C60 N17 178.2(6) . . . . ?
O11 C59 C60 C62 176.3(5) . . . . ?
C61 C59 C60 C62 -3.5(12) . . . . ?
C59 C60 C62 O12 -1.1(10) . . . . ?
N17 C60 C62 O12 177.1(5) . . . . ?
C59 C60 C62 N18 178.8(6) . . . . ?
N17 C60 C62 N18 -3.0(7) . . . . ?
N13 C46 C63 N18 -35.5(8) . . . . ?
O7 C46 C63 N18 144.7(5) . . . . ?
N13 C46 C63 C74 85.3(7) . . . . ?
O7 C46 C63 C74 -94.5(6) . . . . ?
N14 C51 C64 C65 69.8(7) . . . . ?
C52 C51 C64 C65 -49.6(7) . . . . ?
C51 C64 C65 C66 -172.4(5) . . . . ?
C64 C65 C66 N19 -176.9(6) . . . . ?
N16 C57 C69 C70 67.1(10) . . . . ?
C58 C57 C69 C70 -68.0(10) . . . . ?
C69A C57 C69 C70 -21(2) . . . . ?
C57 C69 C70 C71 -172.8(10) . . . . ?
C69 C70 C71 N21 -173.2(10) . . . . ?
N16 C57 C69A C70A -65(3) . . . . ?
C69 C57 C69A C70A 42.0(18) . . . . ?
C58 C57 C69A C70A -176(3) . . . . ?
C57 C69A C70A C71A -174(3) . . . . ?
C69A C70A C71A N21 -64(5) . . . . ?
N18 C63 C74 C75 -66.1(7) . . . . ?
C46 C63 C74 C75 176.9(5) . . . . ?
C63 C74 C75 C76 172.6(5) . . . . ?
C74 C75 C76 N23 -69.1(6) . . . . ?
N20 C68 C79 C84 -94.0(7) . . . . ?
N20 C68 C79 C80 80.9(7) . . . . ?
C84 C79 C80 C81 -3.2(8) . . . . ?
C68 C79 C80 C81 -178.1(5) . . . . ?
C84 C79 C80 C85 173.8(5) . . . . ?
C68 C79 C80 C85 -1.1(8) . . . . ?
C79 C80 C81 C82 0.0(8) . . . . ?
C85 C80 C81 C82 -177.0(5) . . . . ?
C79 C80 C81 C73 167.3(5) . . . . ?
C85 C80 C81 C73 -9.6(8) . . . . ?
N22 C73 C81 C80 -91.6(6) . . . . ?
N22 C73 C81 C82 76.3(6) . . . . ?
C80 C81 C82 C83 1.7(8) . . . . ?
C73 C81 C82 C83 -165.7(5) . . . . ?
C80 C81 C82 C87 178.6(5) . . . . ?
C73 C81 C82 C87 11.2(8) . . . . ?
C81 C82 C83 C84 -0.3(8) . . . . ?
C87 C82 C83 C84 -177.2(5) . . . . ?
C81 C82 C83 C78 173.5(5) . . . . ?
C87 C82 C83 C78 -3.4(8) . . . . ?
N24 C78 C83 C84 89.9(6) . . . . ?
N24 C78 C83 C82 -84.0(7) . . . . ?
C82 C83 C84 C79 -2.7(8) . . . . ?
C78 C83 C84 C79 -176.5(5) . . . . ?
C82 C83 C84 C89 176.2(5) . . . . ?
C78 C83 C84 C89 2.4(8) . . . . ?
C80 C79 C84 C83 4.5(8) . . . . ?
C68 C79 C84 C83 179.3(5) . . . . ?
C80 C79 C84 C89 -174.4(5) . . . . ?
C68 C79 C84 C89 0.4(8) . . . . ?
C81 C80 C85 C86 -81.1(7) . . . . ?
C79 C80 C85 C86 102.0(7) . . . . ?
C83 C82 C87 C88 -98.0(7) . . . . ?
C81 C82 C87 C88 85.2(7) . . . . ?
C83 C84 C89 C90 88.6(7) . . . . ?
C79 C84 C89 C90 -92.5(7) . . . . ?
O1 C1 N1 C3 -1.4(6) . . . . ?
C18 C1 N1 C3 -177.1(5) . . . . ?
C2 C3 N1 C1 1.1(6) . . . . ?
C5 C3 N1 C1 -177.9(5) . . . . ?
O2 C5 N2 C6 -5.0(9) . . . . ?
C3 C5 N2 C6 175.6(5) . . . . ?
C7 C6 N2 C5 -140.1(5) . . . . ?
C19 C6 N2 C5 100.9(6) . . . . ?
O3 C7 N3 C9 -0.6(7) . . . . ?
C6 C7 N3 C9 -178.0(5) . . . . ?
C8 C9 N3 C7 0.1(7) . . . . ?
C11 C9 N3 C7 -176.6(5) . . . . ?
O4 C11 N4 C12 -11.1(9) . . . . ?
C9 C11 N4 C12 169.3(5) . . . . ?
C13 C12 N4 C11 -122.3(6) . . . . ?
C24 C12 N4 C11 117.0(6) . . . . ?
O5 C13 N5 C15 0.2(6) . . . . ?
C12 C13 N5 C15 -177.9(5) . . . . ?
C14 C15 N5 C13 -0.1(6) . . . . ?
C17 C15 N5 C13 179.4(5) . . . . ?
O6 C17 N6 C18 -2.5(9) . . . . ?
C15 C17 N6 C18 177.6(5) . . . . ?
C1 C18 N6 C17 -132.9(5) . . . . ?
C29 C18 N6 C17 105.4(6) . . . . ?
N8 C22 N7 C21 175.9(6) . . . . ?
S1 C22 N7 C21 -6.4(9) . . . . ?
C20 C21 N7 C22 172.0(6) . . . . ?
N7 C22 N8 C23 178.6(5) . . . . ?
S1 C22 N8 C23 0.8(9) . . . . ?
C34 C23 N8 C22 -144.0(6) . . . . ?
N10 C27 N9 C26 -176.3(6) . . . . ?
S2 C27 N9 C26 6.2(9) . . . . ?
C25 C26 N9 C27 -113.1(7) . . . . ?
N9 C27 N10 C28 167.2(6) . . . . ?
S2 C27 N10 C28 -15.4(9) . . . . ?
C36 C28 N10 C27 141.3(6) . . . . ?
N12 C32 N11 C31 -175.3(5) . . . . ?
S3 C32 N11 C31 4.0(8) . . . . ?
C30 C31 N11 C32 161.2(5) . . . . ?
N11 C32 N12 C33 175.3(5) . . . . ?
S3 C32 N12 C33 -4.1(8) . . . . ?
C38 C33 N12 C32 -152.2(5) . . . . ?
O7 C46 N13 C48 -1.3(6) . . . . ?
C63 C46 N13 C48 178.9(6) . . . . ?
C47 C48 N13 C46 0.9(6) . . . . ?
C50 C48 N13 C46 179.8(5) . . . . ?
O8 C50 N14 C51 -3.4(9) . . . . ?
C48 C50 N14 C51 175.8(5) . . . . ?
C52 C51 N14 C50 -131.8(5) . . . . ?
C64 C51 N14 C50 105.0(6) . . . . ?
O9 C52 N15 C54 -0.3(6) . . . . ?
C51 C52 N15 C54 -174.1(5) . . . . ?
C53 C54 N15 C52 -0.1(6) . . . . ?
C56 C54 N15 C52 -177.9(5) . . . . ?
O10 C56 N16 C57 -3.5(9) . . . . ?
C54 C56 N16 C57 176.2(5) . . . . ?
C69 C57 N16 C56 61.8(9) . . . . ?
C58 C57 N16 C56 -156.3(6) . . . . ?
C69A C57 N16 C56 99.7(13) . . . . ?
O11 C58 N17 C60 -2.2(6) . . . . ?
C57 C58 N17 C60 -177.6(6) . . . . ?
C59 C60 N17 C58 2.6(6) . . . . ?
C62 C60 N17 C58 -176.0(5) . . . . ?
O12 C62 N18 C63 -11.1(9) . . . . ?
C60 C62 N18 C63 169.0(5) . . . . ?
C46 C63 N18 C62 -126.8(6) . . . . ?
C74 C63 N18 C62 111.9(6) . . . . ?
N20 C67 N19 C66 174.8(6) . . . . ?
S4A C67 N19 C66 -26.5(14) . . . . ?
S4 C67 N19 C66 -8.2(10) . . . . ?
C65 C66 N19 C67 -154.6(6) . . . . ?
N19 C67 N20 C68 -175.5(6) . . . . ?
S4A C67 N20 C68 23.2(14) . . . . ?
S4 C67 N20 C68 7.6(10) . . . . ?
C79 C68 N20 C67 135.9(7) . . . . ?
N22 C72 N21 C71 -179.8(12) . . . . ?
S5 C72 N21 C71 -0.5(14) . . . . ?
N22 C72 N21 C71A -177(3) . . . . ?
S5 C72 N21 C71A 2(3) . . . . ?
C70 C71 N21 C72 -171.4(7) . . . . ?
C70 C71 N21 C71A 175(21) . . . . ?
C70A C71A N21 C72 -148(2) . . . . ?
C70A C71A N21 C71 20(16) . . . . ?
N21 C72 N22 C73 -168.6(6) . . . . ?
S5 C72 N22 C73 12.1(9) . . . . ?
C81 C73 N22 C72 143.3(6) . . . . ?
N24 C77 N23 C76 172.9(5) . . . . ?
S6 C77 N23 C76 -7.5(8) . . . . ?
C75 C76 N23 C77 168.6(5) . . . . ?
N23 C77 N24 C78 -176.6(6) . . . . ?
S6 C77 N24 C78 3.8(9) . . . . ?
C83 C78 N24 C77 -162.6(6) . . . . ?
N1 C1 O1 C2 1.2(6) . . . . ?
C18 C1 O1 C2 177.2(5) . . . . ?
C3 C2 O1 C1 -0.4(5) . . . . ?
C4 C2 O1 C1 179.4(5) . . . . ?
N3 C7 O3 C8 0.9(7) . . . . ?
C6 C7 O3 C8 178.5(5) . . . . ?
C9 C8 O3 C7 -0.8(7) . . . . ?
C10 C8 O3 C7 178.4(6) . . . . ?
N5 C13 O5 C14 -0.2(6) . . . . ?
C12 C13 O5 C14 178.0(5) . . . . ?
C15 C14 O5 C13 0.1(6) . . . . ?
C16 C14 O5 C13 -178.7(5) . . . . ?
N13 C46 O7 C47 1.1(7) . . . . ?
C63 C46 O7 C47 -179.0(5) . . . . ?
C48 C47 O7 C46 -0.4(6) . . . . ?
C49 C47 O7 C46 179.9(6) . . . . ?
N15 C52 O9 C53 0.6(6) . . . . ?
C51 C52 O9 C53 175.1(5) . . . . ?
C54 C53 O9 C52 -0.7(6) . . . . ?
C55 C53 O9 C52 177.9(5) . . . . ?
N17 C58 O11 C59 1.1(6) . . . . ?
C57 C58 O11 C59 176.8(5) . . . . ?
C60 C59 O11 C58 0.6(6) . . . . ?
C61 C59 O11 C58 -179.5(5) . . . . ?
